data_4327320
loop_
_publ_author_name
'Gulliver T. Dalton'
'Lydie Viau'
'Susan M. Waterman'
'Mark G. Humphrey'
'Michael I. Bruce'
'Paul J. Low'
'Rachel L. Roberts'
'Anthony C. Willis'
'George A. Koutsantonis'
'Brian W. Skelton'
'Allan H. White'

_publ_contact_author_address
;
Research School of Chemistry,
Australian National University,
Canberra, A. C. T. 0200, Australia
;
_publ_contact_author_email ' willis@rsc.anu.edu.au '
_publ_contact_author_fax ' 61 2 6125 0750 '
_publ_contact_author_name ' Anthony C. Willis '
_publ_contact_author_phone ' 61 2 6125 4109 '
_publ_section_title
;
 Mixed-Metal Cluster Chemistry. 28. Core Enlargement of Tungsten-Iridium
 Clusters with Alkynyl, Ethyndiyl, and Butadiyndiyl Reagents
;
_journal_name_full 'Inorganic Chemistry'
_journal_page_first 3261
_journal_page_last 3269
_journal_paper_doi 10.1021/ic050040+
_journal_volume 44
_journal_year 2005
_chemical_compound_source
;
?
;
_chemical_formula_moiety ' C34 H20 Ir2 O10 Ru2 W2 '
_chemical_formula_sum 'C34 H20 Ir2 O10 Ru2 W2'
_chemical_formula_weight 1542.81
_chemical_name_systematic
;
?
;
_space_group_IT_number 14
_symmetry_cell_setting monoclinic
_symmetry_space_group_name_Hall '-P 2yn'
_symmetry_space_group_name_H-M 'P 1 21/n 1'
_atom_sites_solution_hydrogens geom
_atom_sites_solution_primary direct
_audit_creation_date 02-23-10
_audit_creation_method CRYSTALS_ver_12-03-99
_audit_update_record
;
2002-10-23 - Report on C34 H20 Ir2 O10 Ru2 W2
              by Anthony C. Willis
              for  Mark Humphrey and Gulliver T. Dalton
2002-10-23 - passes checkcif tests with minor warnings
;
_cell_angle_alpha 90
_cell_angle_beta 101.7764(5)
_cell_angle_gamma 90
_cell_formula_units_Z 4
_cell_length_a 10.1190(1)
_cell_length_b 15.0991(1)
_cell_length_c 22.4328(2)
_cell_measurement_reflns_used 60241
_cell_measurement_temperature 200
_cell_measurement_theta_max 30
_cell_measurement_theta_min 3
_cell_volume 3355.32(5)
_computing_cell_refinement
;
  Denzo/Scalepack (Otwinowski & Minor, 1996)
;
_computing_data_collection
;
  COLLECT (Nonius BV, 1997)
;
_computing_data_reduction
;
  Denzo/Scalepack (Otwinowski & Minor, 1996)
;
_computing_molecular_graphics
;
teXsan (MSC, 1992-1997)
;
_computing_publication_material
;
  CRYSTALS (Watkin et al 2001)
;
_computing_structure_refinement
;
  CRYSTALS (Watkin et al 2001)
;
_computing_structure_solution
;
  SIR92 (Altomare et al, 1994)
;
_diffrn_ambient_temperature 200
_diffrn_measured_fraction_theta_full 1.000
_diffrn_measured_fraction_theta_max 1.000
_diffrn_measurement_device_type
;
Enraf Nonius Kappa CCD
;
_diffrn_measurement_method ' \f and \w scans with CCD '
_diffrn_radiation_monochromator graphite
_diffrn_radiation_type 'Mo K\a'
_diffrn_radiation_wavelength 0.71073
_diffrn_reflns_av_R_equivalents 0.08
_diffrn_reflns_limit_h_max 14
_diffrn_reflns_limit_h_min -13
_diffrn_reflns_limit_k_max 20
_diffrn_reflns_limit_k_min -21
_diffrn_reflns_limit_l_max 31
_diffrn_reflns_limit_l_min -31
_diffrn_reflns_number 80141
_diffrn_reflns_theta_full 30.02
_diffrn_reflns_theta_max 30.02
_diffrn_reflns_theta_min 4.09
_diffrn_standards_decay_% 0.00
_diffrn_standards_interval_count 0
_diffrn_standards_interval_time 0
_diffrn_standards_number 0
_exptl_absorpt_coefficient_mu 15.666
_exptl_absorpt_correction_T_max 0.490
_exptl_absorpt_correction_T_min 0.059
_exptl_absorpt_correction_type integration
_exptl_absorpt_process_details
;
gaussian integration (Coppens, 1970) implemented in maXus (2000)
;
_exptl_crystal_colour ' black '
_exptl_crystal_density_diffrn 3.054
_exptl_crystal_description ' plate '
_exptl_crystal_F_000 2739.573
_exptl_crystal_size_max 0.29
_exptl_crystal_size_mid 0.22
_exptl_crystal_size_min 0.05
_refine_diff_density_max 1.11
_refine_diff_density_min -1.10
_refine_ls_extinction_coef 23.4(13)
_refine_ls_extinction_method 'Larson 1970 Crystallographic Computing eq 22'
_refine_ls_goodness_of_fit_ref 1.0609
_refine_ls_hydrogen_treatment noref
_refine_ls_matrix_type full
_refine_ls_number_parameters 452
_refine_ls_number_reflns 4502
_refine_ls_R_factor_gt 0.0206
_refine_ls_shift/su_max 0.001423
_refine_ls_structure_factor_coef F
_refine_ls_weighting_details
;
Chebychev polynomial with 3 parameters, Carruthers & Watkin , 1979,
0.296    0.138    0.0770
;
_refine_ls_weighting_scheme calc
_refine_ls_wR_factor_ref 0.0231
_reflns_limit_h_max 13
_reflns_limit_h_min -14
_reflns_limit_k_max 21
_reflns_limit_k_min 0
_reflns_limit_l_max 31
_reflns_limit_l_min 0
_reflns_number_gt 4502
_reflns_number_total 9803
_reflns_threshold_expression >3.00\s(I)
_cod_data_source_file ic0500402Bsi20050111_065545_4.cif
_cod_data_source_block gtd7
_cod_depositor_comments
;
The following automatic conversions were performed:

'_symmetry_cell_setting' value 'monoclinic ' changed to 'monoclinic'
according to the built-in table from CIF Core dictionary named
'cif_core.dic' version 2.4.1 from 2010-06-29.

Automatic conversion script
Id: cif_fix_values 1715 2011-07-08 13:25:40Z adriana 
;
_cod_original_sg_symbol_H-M 'P 1 21/n 1 '
_cod_original_formula_sum ' C34 H20 Ir2 O10 Ru2 W2 '
_cod_database_code 4327320

loop_
_symmetry_equiv_pos_as_xyz
x,y,z
-x,-y,-z
-x+1/2,y+1/2,-z+1/2
x+1/2,-y+1/2,z+1/2

loop_
_atom_site_label
_atom_site_type_symbol
_atom_site_fract_x
_atom_site_fract_y
_atom_site_fract_z
_atom_site_U_iso_or_equiv
_atom_site_occupancy
_atom_site_adp_type
Ir2 ir 0.76140(3) 0.666473(17) 0.418973(13) 0.0181 1.0000 Uani
Ir3 ir 0.74549(3) 0.759688(19) 0.312089(12) 0.0214 1.0000 Uani
W4 w 0.56469(3) 0.734839(18) 0.486635(13) 0.0172 1.0000 Uani
W5 w 0.74241(3) 0.846114(17) 0.423229(13) 0.0163 1.0000 Uani
Ru1 ru 0.82648(6) 0.74026(4) 0.53682(2) 0.0206 1.0000 Uani
Ru6 ru 0.23064(6) 0.97759(4) 0.25269(3) 0.0237 1.0000 Uani
O11 o 0.6626(6) 0.8880(4) 0.5777(3) 0.0317 1.0000 Uani
O21 o 1.0402(7) 0.5823(5) 0.4414(4) 0.0526 1.0000 Uani
O22 o 0.6215(9) 0.4930(4) 0.3818(4) 0.0652 1.0000 Uani
O31 o 0.6389(9) 0.5931(4) 0.2413(3) 0.0563 1.0000 Uani
O32 o 0.6874(8) 0.9105(5) 0.2200(3) 0.0542 1.0000 Uani
O33 o 1.0527(7) 0.7481(4) 0.3179(3) 0.0457 1.0000 Uani
O41 o 0.6904(6) 0.5637(4) 0.5537(3) 0.0370 1.0000 Uani
O51 o 1.0473(5) 0.7986(4) 0.4447(3) 0.0336 1.0000 Uani
O61 o 0.0992(8) 0.9586(5) 0.3605(3) 0.0537 1.0000 Uani
O62 o 0.0591(8) 0.8305(5) 0.1856(3) 0.0605 1.0000 Uani
C1 c 0.5866(6) 0.7447(4) 0.4003(3) 0.0180 1.0000 Uani
C2 c 0.5727(7) 0.7894(5) 0.3455(4) 0.0266 1.0000 Uani
C3 c 0.4587(8) 0.8378(5) 0.3156(3) 0.0234 1.0000 Uani
C4 c 0.3672(8) 0.8854(5) 0.2905(4) 0.0271 1.0000 Uani
C11 c 0.6683(8) 0.8271(5) 0.5452(3) 0.0248 1.0000 Uani
C12 c 0.9671(8) 0.6534(6) 0.5978(4) 0.0377 1.0000 Uani
C13 c 0.9026(9) 0.7120(7) 0.6319(4) 0.0395 1.0000 Uani
C14 c 0.9426(9) 0.7999(6) 0.6206(4) 0.0377 1.0000 Uani
C15 c 1.0320(9) 0.7950(6) 0.5801(4) 0.0369 1.0000 Uani
C16 c 1.0463(8) 0.7051(5) 0.5659(4) 0.0326 1.0000 Uani
C21 c 0.9368(8) 0.6150(5) 0.4346(4) 0.0309 1.0000 Uani
C22 c 0.6763(9) 0.5575(5) 0.3955(4) 0.0331 1.0000 Uani
C31 c 0.6812(9) 0.6549(6) 0.2666(4) 0.0354 1.0000 Uani
C32 c 0.7098(9) 0.8538(6) 0.2537(4) 0.0320 1.0000 Uani
C33 c 0.9404(8) 0.7497(5) 0.3153(3) 0.0293 1.0000 Uani
C41 c 0.6812(8) 0.6342(5) 0.5304(4) 0.0264 1.0000 Uani
C42 c 0.3566(9) 0.8039(6) 0.4768(5) 0.0398 1.0000 Uani
C43 c 0.3356(8) 0.7279(6) 0.4399(4) 0.0320 1.0000 Uani
C44 c 0.3655(8) 0.6536(5) 0.4771(4) 0.0341 1.0000 Uani
C45 c 0.4024(9) 0.6871(7) 0.5387(4) 0.0427 1.0000 Uani
C46 c 0.3949(9) 0.7784(7) 0.5365(5) 0.0435 1.0000 Uani
C51 c 0.9314(8) 0.8048(5) 0.4387(4) 0.0279 1.0000 Uani
C52 c 0.640(1) 0.9799(5) 0.3889(5) 0.0370 1.0000 Uani
C53 c 0.7713(11) 0.9835(5) 0.3802(4) 0.0377 1.0000 Uani
C54 c 0.8603(9) 0.9809(5) 0.4375(4) 0.0314 1.0000 Uani
C55 c 0.7802(8) 0.9738(5) 0.4822(3) 0.0272 1.0000 Uani
C56 c 0.6436(9) 0.9735(5) 0.4521(4) 0.0347 1.0000 Uani
C61 c 0.150(1) 0.9644(6) 0.3198(4) 0.0379 1.0000 Uani
C62 c 0.1217(9) 0.8861(6) 0.2106(4) 0.0338 1.0000 Uani
C63 c 0.2119(15) 1.1255(7) 0.2432(7) 0.0688 1.0000 Uani
C64 c 0.1864(11) 1.0890(8) 0.1863(6) 0.0618 1.0000 Uani
C65 c 0.2994(13) 1.0470(6) 0.1768(5) 0.0504 1.0000 Uani
C66 c 0.4011(11) 1.0566(6) 0.2295(6) 0.0527 1.0000 Uani
C67 c 0.3445(14) 1.1049(7) 0.2711(4) 0.0578 1.0000 Uani
H121 h 0.9583(8) 0.5874(6) 0.5965(4) 0.0416 1.0000 Uiso
H131 h 0.8400(9) 0.6948(7) 0.6591(4) 0.0459 1.0000 Uiso
H141 h 0.9125(9) 0.8553(6) 0.6382(4) 0.0426 1.0000 Uiso
H151 h 1.0773(9) 0.8462(6) 0.5643(4) 0.0418 1.0000 Uiso
H161 h 1.1031(8) 0.6816(5) 0.5378(4) 0.0378 1.0000 Uiso
H421 h 0.3453(9) 0.8665(6) 0.4620(5) 0.0477 1.0000 Uiso
H431 h 0.3046(8) 0.7273(6) 0.3947(4) 0.0393 1.0000 Uiso
H441 h 0.3620(8) 0.5902(5) 0.4640(4) 0.0405 1.0000 Uiso
H451 h 0.4288(9) 0.6505(7) 0.5764(4) 0.0511 1.0000 Uiso
H461 h 0.4142(9) 0.8190(7) 0.5724(5) 0.0543 1.0000 Uiso
H521 h 0.556(1) 0.9816(5) 0.3561(5) 0.0420 1.0000 Uiso
H531 h 0.7988(11) 0.9872(5) 0.3399(4) 0.0451 1.0000 Uiso
H541 h 0.9611(9) 0.9836(5) 0.4451(4) 0.0374 1.0000 Uiso
H551 h 0.8146(8) 0.9698(5) 0.5272(3) 0.0327 1.0000 Uiso
H561 h 0.5637(9) 0.9695(5) 0.4719(4) 0.0422 1.0000 Uiso
H631 h 0.1468(15) 1.1609(7) 0.2617(7) 0.0901 1.0000 Uiso
H641 h 0.0985(11) 1.0925(8) 0.1564(6) 0.0718 1.0000 Uiso
H651 h 0.3085(13) 1.0149(6) 0.1389(5) 0.0636 1.0000 Uiso
H661 h 0.4955(11) 1.0334(6) 0.2358(6) 0.0646 1.0000 Uiso
H671 h 0.3908(14) 1.1217(7) 0.3133(4) 0.0679 1.0000 Uiso

loop_
_atom_site_aniso_label
_atom_site_aniso_U_11
_atom_site_aniso_U_22
_atom_site_aniso_U_33
_atom_site_aniso_U_23
_atom_site_aniso_U_13
_atom_site_aniso_U_12
Ir2 0.01902(15) 0.01553(12) 0.01918(15) -0.0015(1) 0.00260(11) 0.0024(1)
Ir3 0.02403(15) 0.02280(14) 0.01788(13) -0.00147(11) 0.0053(1) 0.00183(11)
W4 0.01488(13) 0.01809(13) 0.01853(13) -0.0017(1) 0.0030(1) -0.0017(1)
W5 0.01554(14) 0.01512(12) 0.01791(15) -0.0011(1) 0.00232(11) -0.0005(1)
Ru1 0.0198(3) 0.0206(2) 0.0194(3) -0.0006(2) -0.0005(2) -0.0007(2)
Ru6 0.0259(3) 0.0241(3) 0.0201(3) 0.0036(2) 0.0023(2) 0.0048(2)
O11 0.034(3) 0.035(3) 0.029(3) -0.010(2) 0.012(3) -0.004(2)
O21 0.037(4) 0.050(4) 0.070(5) -0.005(4) 0.008(4) 0.023(3)
O22 0.074(6) 0.032(4) 0.081(6) -0.013(4) -0.002(5) -0.014(4)
O31 0.083(6) 0.041(4) 0.041(4) -0.016(3) 0.003(4) -0.006(4)
O32 0.065(5) 0.053(4) 0.042(4) 0.019(3) 0.004(4) -0.004(4)
O33 0.033(3) 0.053(4) 0.055(4) -0.004(3) 0.019(3) 0.008(3)
O41 0.040(4) 0.031(3) 0.036(3) 0.012(2) -0.001(3) -0.004(3)
O51 0.018(3) 0.041(3) 0.043(3) 0.005(3) 0.009(2) 0.001(2)
O61 0.069(5) 0.051(4) 0.049(4) -0.004(3) 0.033(4) -0.008(4)
O62 0.070(5) 0.049(4) 0.051(5) 0.005(3) -0.014(4) -0.019(4)
C1 0.010(3) 0.022(3) 0.024(3) -0.004(3) 0.005(2) -0.002(2)
C2 0.019(4) 0.025(3) 0.035(4) 0.000(3) 0.003(3) -0.002(3)
C3 0.026(4) 0.020(3) 0.020(3) -0.000(3) -0.004(3) -0.001(3)
C4 0.029(4) 0.027(4) 0.026(4) -0.001(3) 0.007(3) -0.003(3)
C11 0.021(4) 0.027(4) 0.025(4) -0.007(3) 0.003(3) -0.003(3)
C12 0.025(4) 0.037(4) 0.042(5) 0.011(4) -0.014(4) 0.005(4)
C13 0.031(5) 0.065(6) 0.019(4) 0.004(4) -0.003(3) -0.005(4)
C14 0.036(5) 0.045(5) 0.026(4) -0.011(4) -0.009(4) -0.005(4)
C15 0.032(5) 0.038(4) 0.034(5) 0.004(4) -0.008(4) -0.010(4)
C16 0.018(4) 0.033(4) 0.043(5) -0.002(4) -0.001(4) -0.002(3)
C21 0.026(4) 0.028(4) 0.033(4) -0.002(3) -0.008(3) 0.010(3)
C22 0.034(5) 0.021(4) 0.038(5) -0.005(3) -0.006(4) 0.000(3)
C31 0.037(5) 0.042(5) 0.028(4) -0.013(4) 0.007(4) -0.002(4)
C32 0.036(5) 0.039(4) 0.020(4) 0.003(3) 0.003(3) -0.007(4)
C33 0.028(4) 0.035(4) 0.026(4) -0.003(3) 0.007(3) 0.001(3)
C41 0.025(4) 0.020(3) 0.033(4) 0.002(3) 0.003(3) 0.004(3)
C42 0.026(4) 0.033(4) 0.061(6) -0.004(4) 0.009(4) 0.007(4)
C43 0.018(4) 0.045(5) 0.035(4) -0.008(4) 0.011(3) -0.003(3)
C44 0.021(4) 0.029(4) 0.051(5) -0.003(4) 0.004(4) -0.012(3)
C45 0.023(4) 0.066(6) 0.039(5) 0.009(5) 0.006(4) -0.011(4)
C46 0.025(4) 0.053(6) 0.058(6) -0.029(5) 0.021(4) -0.015(4)
C51 0.018(4) 0.029(4) 0.038(4) -0.003(3) 0.008(3) 0.009(3)
C52 0.038(5) 0.017(3) 0.051(6) -0.004(3) -0.005(4) 0.001(3)
C53 0.065(6) 0.016(3) 0.032(4) 0.005(3) 0.009(4) -0.003(4)
C54 0.034(4) 0.020(3) 0.039(5) -0.001(3) 0.005(4) -0.009(3)
C55 0.038(5) 0.022(3) 0.021(4) -0.004(3) 0.006(3) -0.008(3)
C56 0.034(5) 0.018(3) 0.054(6) -0.003(3) 0.012(4) -0.003(3)
C61 0.047(6) 0.032(4) 0.037(5) 0.002(4) 0.013(4) 0.008(4)
C62 0.040(5) 0.036(4) 0.023(4) 0.007(3) 0.002(4) 0.003(4)
C63 0.108(11) 0.035(5) 0.08(1) 0.024(6) 0.064(9) 0.026(6)
C64 0.041(6) 0.067(7) 0.071(8) 0.051(7) -0.002(6) -0.005(5)
C65 0.089(9) 0.033(5) 0.036(5) -0.004(4) 0.031(6) -0.020(5)
C66 0.037(5) 0.035(5) 0.089(9) 0.024(5) 0.021(6) -0.002(4)
C67 0.111(11) 0.040(5) 0.019(5) 0.007(4) 0.004(5) -0.034(6)

loop_
_atom_type_symbol
_atom_type_scat_dispersion_real
_atom_type_scat_dispersion_imag
_atom_type_scat_Cromer_Mann_a1
_atom_type_scat_Cromer_Mann_b1
_atom_type_scat_Cromer_Mann_a2
_atom_type_scat_Cromer_Mann_b2
_atom_type_scat_Cromer_Mann_a3
_atom_type_scat_Cromer_Mann_b3
_atom_type_scat_Cromer_Mann_a4
_atom_type_scat_Cromer_Mann_b4
_atom_type_scat_Cromer_Mann_c
_atom_type_scat_source
'C   ' 0.0033 0.0016 2.3100 20.8439 1.0200 10.2075 1.5886 0.5687 0.8650 51.6512 0.2156 International_Tables_Vol_IV_Table_2.2B
'H   ' 0.0000 0.0000 0.4930 10.5109 0.3229 26.1257 0.1402 3.1424 0.0408 57.7997 0.0030 International_Tables_Vol_IV_Table_2.2B
'Ir  ' -2.0660 7.9900 27.3049 1.5928 16.7296 8.8655 15.6115 0.4179 5.8338 45.0011 11.4722 International_Tables_Vol_IV_Table_2.2B
'O   ' 0.0106 0.0060 3.0485 13.2771 2.2868 5.7011 1.5463 0.3239 0.8670 32.9089 0.2508 International_Tables_Vol_IV_Table_2.2B
'Ru  ' -1.4200 0.8360 19.2674 0.8085 12.9182 8.4347 4.8634 24.7997 1.5676 94.2928 5.3787 International_Tables_Vol_IV_Table_2.2B
'W   ' -1.4210 6.8720 29.0818 1.7203 15.4300 9.2259 14.4327 0.3217 5.1198 57.0560 9.8875 International_Tables_Vol_IV_Table_2.2B

loop_
_exptl_crystal_face_index_h
_exptl_crystal_face_index_k
_exptl_crystal_face_index_l
_exptl_crystal_face_perp_dist
0 -1 0 0.150
-1 0 1 0.010
1 0 -1 0.040
0 1 -3 0.100
0 -1 3 0.120
0 -1 -2 0.100
0 1 2 0.130
2 3 -2 0.090
1 -1 -1 0.080

loop_
_geom_angle_atom_site_label_1
_geom_angle_atom_site_label_2
_geom_angle_atom_site_label_3
_geom_angle
_geom_angle_publ_flag
Ir3 Ir2 W4 110.235(12) yes
Ir3 Ir2 W5 61.95(1) yes
W4 Ir2 W5 64.53(1) yes
Ir3 Ir2 Ru1 125.079(16) yes
W4 Ir2 Ru1 55.102(14) yes
W5 Ir2 Ru1 65.049(14) yes
Ir3 Ir2 C1 68.98(18) yes
W4 Ir2 C1 43.09(18) yes
W5 Ir2 C1 51.90(17) yes
Ru1 Ir2 C1 89.47(18) yes
Ir3 Ir2 C21 104.8(3) yes
W4 Ir2 C21 139.1(3) yes
W5 Ir2 C21 118.0(2) yes
Ru1 Ir2 C21 87.6(2) yes
C1 Ir2 C21 169.6(3) yes
Ir3 Ir2 C22 105.1(3) yes
W4 Ir2 C22 97.6(3) yes
W5 Ir2 C22 148.2(3) yes
Ru1 Ir2 C22 127.9(3) yes
C1 Ir2 C22 96.8(3) yes
C21 Ir2 C22 92.9(4) yes
Ir2 Ir3 W5 58.429(9) yes
Ir2 Ir3 C2 72.7(2) yes
W5 Ir3 C2 54.7(2) yes
Ir2 Ir3 C31 89.7(3) yes
W5 Ir3 C31 141.8(3) yes
C2 Ir3 C31 98.6(3) yes
Ir2 Ir3 C32 160.5(3) yes
W5 Ir3 C32 103.1(3) yes
C2 Ir3 C32 91.8(3) yes
C31 Ir3 C32 104.5(4) yes
Ir2 Ir3 C33 92.8(2) yes
W5 Ir3 C33 101.3(2) yes
C2 Ir3 C33 155.8(3) yes
C31 Ir3 C33 100.6(3) yes
C32 Ir3 C33 97.5(4) yes
Ir2 W4 W5 54.454(9) yes
Ir2 W4 Ru1 60.415(15) yes
W5 W4 Ru1 62.932(15) yes
Ir2 W4 C1 45.76(18) yes
W5 W4 C1 46.21(18) yes
Ru1 W4 C1 96.31(18) yes
Ir2 W4 C11 105.0(2) yes
W5 W4 C11 69.4(2) yes
Ru1 W4 C11 51.2(2) yes
C1 W4 C11 115.3(3) yes
Ir2 W4 C41 66.5(2) yes
W5 W4 C41 107.4(2) yes
Ru1 W4 C41 52.7(2) yes
C1 W4 C41 110.7(3) yes
C11 W4 C41 91.6(3) yes
Ir2 W4 C42 144.1(3) yes
W5 W4 C42 108.7(2) yes
Ru1 W4 C42 146.4(2) yes
C1 W4 C42 98.8(3) yes
C11 W4 C42 95.2(3) yes
Ir2 W4 C43 117.9(2) yes
W5 W4 C43 116.4(2) yes
Ru1 W4 C43 178.3(2) yes
C1 W4 C43 82.3(3) yes
C11 W4 C43 130.3(3) yes
Ir2 W4 C44 115.7(2) yes
W5 W4 C44 146.7(2) yes
Ru1 W4 C44 145.3(2) yes
C1 W4 C44 102.4(3) yes
C11 W4 C44 137.3(3) yes
Ir2 W4 C45 141.2(3) yes
W5 W4 C45 164.2(3) yes
Ru1 W4 C45 122.9(2) yes
C1 W4 C45 137.9(3) yes
C11 W4 C45 102.1(3) yes
Ir2 W4 C46 174.6(2) yes
W5 W4 C46 129.6(3) yes
Ru1 W4 C46 123.8(2) yes
C1 W4 C46 133.1(3) yes
C11 W4 C46 80.3(3) yes
C41 W4 C42 143.3(3) yes
C41 W4 C43 127.0(3) yes
C42 W4 C43 35.1(3) yes
C41 W4 C44 93.2(3) yes
C42 W4 C44 58.5(3) yes
C43 W4 C44 34.7(3) yes
C41 W4 C45 85.7(3) yes
C42 W4 C45 57.6(4) yes
C43 W4 C45 58.2(3) yes
C44 W4 C45 36.3(3) yes
C41 W4 C46 112.8(4) yes
C42 W4 C46 34.3(4) yes
C43 W4 C46 57.8(3) yes
C44 W4 C46 58.9(3) yes
C45 W4 C46 34.6(3) yes
Ir2 W5 Ir3 59.62(1) yes
Ir2 W5 W4 61.01(1) yes
Ir3 W5 W4 105.903(12) yes
Ir2 W5 Ru1 59.062(13) yes
Ir3 W5 Ru1 117.060(15) yes
W4 W5 Ru1 52.608(13) yes
Ir2 W5 C1 49.12(17) yes
Ir3 W5 C1 66.72(17) yes
W4 W5 C1 41.41(17) yes
Ru1 W5 C1 83.79(18) yes
Ir2 W5 C2 69.91(18) yes
Ir3 W5 C2 46.5(2) yes
W4 W5 C2 74.4(2) yes
Ru1 W5 C2 118.55(19) yes
C1 W5 C2 35.4(3) yes
Ir2 W5 C51 67.6(2) yes
Ir3 W5 C51 79.9(2) yes
W4 W5 C51 112.9(2) yes
Ru1 W5 C51 65.3(2) yes
C1 W5 C51 116.6(3) yes
Ir2 W5 C52 151.9(2) yes
Ir3 W5 C52 101.2(2) yes
W4 W5 C52 111.7(2) yes
Ru1 W5 C52 141.1(2) yes
C1 W5 C52 106.1(3) yes
Ir2 W5 C53 148.9(2) yes
Ir3 W5 C53 91.2(2) yes
W4 W5 C53 145.8(3) yes
Ru1 W5 C53 142.5(2) yes
C1 W5 C53 132.2(3) yes
Ir2 W5 C54 146.2(2) yes
Ir3 W5 C54 115.1(2) yes
W4 W5 C54 138.8(2) yes
Ru1 W5 C54 107.4(2) yes
C1 W5 C54 164.3(3) yes
Ir2 W5 C55 147.31(19) yes
Ir3 W5 C55 148.90(19) yes
W4 W5 C55 103.78(19) yes
Ru1 W5 C55 88.48(19) yes
C1 W5 C55 138.0(3) yes
Ir2 W5 C56 150.8(2) yes
Ir3 W5 C56 135.5(2) yes
W4 W5 C56 89.9(2) yes
Ru1 W5 C56 105.6(2) yes
C1 W5 C56 108.4(3) yes
C2 W5 C51 123.5(3) yes
C2 W5 C52 82.0(3) yes
C51 W5 C52 133.1(3) yes
C2 W5 C53 98.7(3) yes
C51 W5 C53 98.9(4) yes
C52 W5 C53 34.6(3) yes
C2 W5 C54 133.8(3) yes
C51 W5 C54 78.6(3) yes
C52 W5 C54 58.2(3) yes
C53 W5 C54 35.1(3) yes
C2 W5 C55 137.4(3) yes
C51 W5 C55 96.9(3) yes
C52 W5 C55 58.6(3) yes
C53 W5 C55 58.5(3) yes
C54 W5 C55 35.3(3) yes
C2 W5 C56 102.6(3) yes
C51 W5 C56 132.1(3) yes
C52 W5 C56 35.4(3) yes
C53 W5 C56 58.4(3) yes
C54 W5 C56 58.6(3) yes
C55 W5 C56 35.3(3) yes
Ir2 Ru1 W4 64.483(14) yes
Ir2 Ru1 W5 55.889(12) yes
W4 Ru1 W5 64.460(14) yes
Ir2 Ru1 C11 107.0(2) yes
W4 Ru1 C11 49.28(19) yes
W5 Ru1 C11 69.7(2) yes
Ir2 Ru1 C12 110.2(3) yes
W4 Ru1 C12 135.1(2) yes
W5 Ru1 C12 152.7(3) yes
C11 Ru1 C12 136.3(3) yes
Ir2 Ru1 C13 144.7(3) yes
W4 Ru1 C13 122.4(3) yes
W5 Ru1 C13 159.0(3) yes
C11 Ru1 C13 99.2(3) yes
C12 Ru1 C13 37.9(4) yes
Ir2 Ru1 C14 161.1(3) yes
W4 Ru1 C14 133.5(3) yes
W5 Ru1 C14 121.4(2) yes
C11 Ru1 C14 87.3(3) yes
C12 Ru1 C14 63.0(3) yes
Ir2 Ru1 C15 124.4(2) yes
W4 Ru1 C15 160.2(2) yes
W5 Ru1 C15 104.4(2) yes
C11 Ru1 C15 112.5(3) yes
C12 Ru1 C15 61.9(3) yes
Ir2 Ru1 C16 101.9(2) yes
W4 Ru1 C16 162.9(2) yes
W5 Ru1 C16 117.8(2) yes
C11 Ru1 C16 147.7(3) yes
C12 Ru1 C16 37.1(3) yes
Ir2 Ru1 C41 67.6(2) yes
W4 Ru1 C41 48.9(2) yes
W5 Ru1 C41 105.6(2) yes
C11 Ru1 C41 87.0(3) yes
C12 Ru1 C41 86.8(3) yes
C13 Ru1 C14 38.2(3) yes
C13 Ru1 C15 62.4(3) yes
C14 Ru1 C15 36.8(3) yes
C13 Ru1 C16 62.2(4) yes
C14 Ru1 C16 61.6(3) yes
C15 Ru1 C16 36.4(3) yes
C13 Ru1 C41 91.1(3) yes
C14 Ru1 C41 126.8(3) yes
C15 Ru1 C41 148.5(3) yes
C16 Ru1 C41 117.6(3) yes
C4 Ru6 C61 87.9(4) yes
C4 Ru6 C62 89.2(3) yes
C61 Ru6 C62 91.0(4) yes
C4 Ru6 C63 139.5(5) yes
C61 Ru6 C63 98.0(4) yes
C62 Ru6 C63 130.4(5) yes
C4 Ru6 C64 145.7(4) yes
C61 Ru6 C64 123.9(5) yes
C62 Ru6 C64 101.5(4) yes
C63 Ru6 C64 35.5(5) yes
C4 Ru6 C65 110.6(4) yes
C61 Ru6 C65 157.5(4) yes
C62 Ru6 C65 101.7(4) yes
C63 Ru6 C65 59.6(4) yes
C64 Ru6 C65 35.6(4) yes
C4 Ru6 C66 88.4(3) yes
C61 Ru6 C66 136.8(5) yes
C62 Ru6 C66 132.0(4) yes
C63 Ru6 C66 60.3(4) yes
C64 Ru6 C66 60.2(4) yes
C4 Ru6 C67 103.4(4) yes
C61 Ru6 C67 103.8(4) yes
C62 Ru6 C67 160.8(3) yes
C63 Ru6 C67 36.3(5) yes
C64 Ru6 C67 60.0(4) yes
C65 Ru6 C66 36.7(4) yes
C65 Ru6 C67 60.5(3) yes
C66 Ru6 C67 36.3(4) yes
Ir2 C1 W4 91.2(3) yes
Ir2 C1 W5 79.0(2) yes
W4 C1 W5 92.4(3) yes
Ir2 C1 C2 112.4(5) yes
W4 C1 C2 152.3(5) yes
W5 C1 C2 78.8(4) yes
Ir3 C2 W5 78.8(2) yes
Ir3 C2 C1 105.9(5) yes
W5 C2 C1 65.9(4) yes
Ir3 C2 C3 127.1(6) yes
W5 C2 C3 124.5(5) yes
C1 C2 C3 126.7(7) yes
C2 C3 C4 174.7(8) yes
Ru6 C4 C3 172.8(7) yes
W4 C11 Ru1 79.5(3) yes
W4 C11 O11 147.3(6) yes
Ru1 C11 O11 132.2(6) yes
Ru1 C12 C13 69.6(5) yes
Ru1 C12 C16 73.5(5) yes
C13 C12 C16 107.5(8) yes
Ru1 C12 H121 122.3(2) no
C13 C12 H121 126.2(5) no
C16 C12 H121 126.2(5) no
Ru1 C13 C12 72.6(5) yes
Ru1 C13 C14 72.3(5) yes
C12 C13 C14 107.9(8) yes
Ru1 C13 H131 120.8(3) no
C12 C13 H131 126.1(5) no
C14 C13 H131 126.1(5) no
Ru1 C14 C13 69.5(5) yes
Ru1 C14 C15 74.3(5) yes
C13 C14 C15 108.0(8) yes
Ru1 C14 H141 121.9(2) no
C13 C14 H141 126.0(5) no
C15 C14 H141 126.0(5) no
Ru1 C15 C14 68.9(5) yes
Ru1 C15 C16 71.3(5) yes
C14 C15 C16 107.8(8) yes
Ru1 C15 H151 125.3(2) no
C14 C15 H151 126.1(5) no
C16 C15 H151 126.1(5) no
Ru1 C16 C12 69.4(4) yes
Ru1 C16 C15 72.4(5) yes
C12 C16 C15 108.8(8) yes
Ru1 C16 H161 124.2(2) no
C12 C16 H161 125.6(5) no
C15 C16 H161 125.6(5) no
Ir2 C21 O21 176.8(8) yes
Ir2 C22 O22 177.8(9) yes
Ir3 C31 O31 176.9(8) yes
Ir3 C32 O32 178.4(8) yes
Ir3 C33 O33 176.7(7) yes
W4 C41 Ru1 78.4(2) yes
W4 C41 O41 150.1(7) yes
Ru1 C41 O41 130.4(6) yes
W4 C42 C43 73.3(5) yes
W4 C42 C46 73.2(5) yes
C43 C42 C46 108.9(8) yes
W4 C42 H421 119.7(2) no
C43 C42 H421 125.6(6) no
C46 C42 H421 125.6(5) no
W4 C43 C42 71.6(5) yes
W4 C43 C44 72.2(5) yes
C42 C43 C44 108.5(8) yes
W4 C43 H431 122.1(2) no
C42 C43 H431 125.7(6) no
C44 C43 H431 125.7(5) no
W4 C44 C43 73.0(4) yes
W4 C44 C45 71.2(5) yes
C43 C44 C45 105.7(8) yes
W4 C44 H441 120.5(2) no
C43 C44 H441 127.1(5) no
C45 C44 H441 127.1(5) no
W4 C45 C44 72.5(5) yes
W4 C45 C46 73.2(5) yes
C44 C45 C46 108.3(9) yes
W4 C45 H451 120.3(2) no
C44 C45 H451 125.9(5) no
C46 C45 H451 125.9(6) no
W4 C46 C42 72.5(5) yes
W4 C46 C45 72.3(5) yes
C42 C46 C45 108.6(8) yes
W4 C46 H461 121.2(2) no
C42 C46 H461 125.7(5) no
C45 C46 H461 125.7(6) no
W5 C51 O51 165.7(7) yes
W5 C52 C53 72.7(5) yes
W5 C52 C56 71.9(5) yes
C53 C52 C56 108.2(8) yes
W5 C52 H521 121.2(2) no
C53 C52 H521 125.9(6) no
C56 C52 H521 125.9(5) no
W5 C53 C52 72.7(5) yes
W5 C53 C54 73.1(4) yes
C52 C53 C54 108.9(8) yes
W5 C53 H531 120.4(2) no
C52 C53 H531 125.6(6) no
C54 C53 H531 125.6(6) no
W5 C54 C53 71.8(4) yes
W5 C54 C55 71.5(4) yes
C53 C54 C55 107.3(8) yes
W5 C54 H541 122.0(2) no
C53 C54 H541 126.4(6) no
C55 C54 H541 126.4(5) no
W5 C55 C54 73.2(4) yes
W5 C55 C56 72.2(4) yes
C54 C55 C56 108.0(7) yes
W5 C55 H551 120.40(19) no
C54 C55 H551 126.0(5) no
C56 C55 H551 126.0(5) no
W5 C56 C52 72.6(5) yes
W5 C56 C55 72.5(4) yes
C52 C56 C55 107.7(8) yes
W5 C56 H561 120.5(2) no
C52 C56 H561 126.2(5) no
C55 C56 H561 126.2(5) no
Ru6 C61 O61 178.1(8) yes
Ru6 C62 O62 178.5(9) yes
Ru6 C63 C64 71.5(6) yes
Ru6 C63 C67 71.4(6) yes
C64 C63 C67 108.0(10) yes
Ru6 C63 H631 122.8(3) no
C64 C63 H631 126.0(8) no
C67 C63 H631 126.0(7) no
Ru6 C64 C63 73.0(6) yes
Ru6 C64 C65 72.1(6) yes
C63 C64 C65 109.3(10) yes
Ru6 C64 H641 121.2(3) no
C63 C64 H641 125.4(8) no
C65 C64 H641 125.4(7) no
Ru6 C65 C64 72.3(6) yes
Ru6 C65 C66 72.3(6) yes
C64 C65 C66 108.3(10) yes
Ru6 C65 H651 121.3(2) no
C64 C65 H651 125.8(7) no
C66 C65 H651 125.8(7) no
Ru6 C66 C65 71.0(5) yes
Ru6 C66 C67 71.5(6) yes
C65 C66 C67 106.6(10) yes
Ru6 C66 H661 122.5(3) no
C65 C66 H661 126.7(7) no
C67 C66 H661 126.7(7) no
Ru6 C67 C63 72.4(6) yes
Ru6 C67 C66 72.2(5) yes
C63 C67 C66 107.8(10) yes
Ru6 C67 H671 121.1(2) no
C63 C67 H671 126.1(7) no
C66 C67 H671 126.1(7) no

loop_
_geom_bond_atom_site_label_1
_geom_bond_atom_site_label_2
_geom_bond_distance
_geom_bond_publ_flag
Ir2 Ir3 2.7565(4) yes
Ir2 W4 2.9266(4) yes
Ir2 W5 2.7223(4) yes
Ir2 Ru1 2.8202(6) yes
Ir2 C1 2.097(6) yes
Ir2 C21 1.903(8) yes
Ir2 C22 1.882(8) yes
Ir3 W5 2.8198(4) yes
Ir3 C2 2.087(8) yes
Ir3 C31 1.922(8) yes
Ir3 C32 1.917(8) yes
Ir3 C33 1.965(8) yes
W4 W5 3.0207(4) yes
W4 Ru1 2.6598(6) yes
W4 C1 2.000(7) yes
W4 C11 2.050(7) yes
W4 C41 2.047(7) yes
W4 C42 2.320(8) yes
W4 C43 2.343(8) yes
W4 C44 2.332(7) yes
W4 C45 2.316(9) yes
W4 C46 2.328(9) yes
W5 Ru1 2.9811(6) yes
W5 C1 2.182(6) yes
W5 C2 2.346(8) yes
W5 C51 1.974(7) yes
W5 C52 2.330(8) yes
W5 C53 2.331(8) yes
W5 C54 2.348(7) yes
W5 C55 2.326(7) yes
W5 C56 2.321(8) yes
Ru1 C11 2.107(8) yes
Ru1 C12 2.196(8) yes
Ru1 C13 2.157(8) yes
Ru1 C14 2.195(8) yes
Ru1 C15 2.264(8) yes
Ru1 C16 2.250(8) yes
Ru1 C41 2.159(8) yes
Ru6 C4 2.022(8) yes
Ru6 C61 1.87(1) yes
Ru6 C62 1.894(9) yes
Ru6 C63 2.25(1) yes
Ru6 C64 2.230(9) yes
Ru6 C65 2.228(9) yes
Ru6 C66 2.245(9) yes
Ru6 C67 2.236(9) yes
O11 C11 1.183(9) yes
O21 C21 1.14(1) yes
O22 C22 1.13(1) yes
O31 C31 1.13(1) yes
O32 C32 1.13(1) yes
O33 C33 1.13(1) yes
O41 C41 1.181(9) yes
O51 C51 1.157(9) yes
O61 C61 1.137(11) yes
O62 C62 1.130(11) yes
C1 C2 1.38(1) yes
C2 C3 1.41(1) yes
C3 C4 1.22(1) yes
C12 C13 1.413(13) yes
C12 C16 1.414(12) yes
C12 H121 1.000 no
C13 C14 1.426(13) yes
C13 H131 1.000 no
C14 C15 1.407(13) yes
C14 H141 1.000 no
C15 C16 1.409(12) yes
C15 H151 1.000 no
C16 H161 1.000 no
C42 C43 1.405(12) yes
C42 C46 1.371(14) yes
C42 H421 1.000 no
C43 C44 1.395(12) yes
C43 H431 1.000 no
C44 C45 1.448(13) yes
C44 H441 1.000 no
C45 C46 1.380(14) yes
C45 H451 1.000 no
C46 H461 1.000 no
C52 C53 1.386(13) yes
C52 C56 1.415(13) yes
C52 H521 1.000 no
C53 C54 1.411(12) yes
C53 H531 1.000 no
C54 C55 1.415(12) yes
C54 H541 1.000 no
C55 C56 1.410(12) yes
C55 H551 1.000 no
C56 H561 1.000 no
C63 C64 1.366(18) yes
C63 C67 1.395(18) yes
C63 H631 1.000 no
C64 C65 1.362(16) yes
C64 H641 1.000 no
C65 C66 1.407(16) yes
C65 H651 1.000 no
C66 C67 1.396(16) yes
C66 H661 1.000 no
C67 H671 1.000 no

loop_
_geom_contact_atom_site_label_1
_geom_contact_atom_site_label_2
_geom_contact_distance
_geom_contact_site_symmetry_2
_geom_contact_publ_flag
O11 C67 3.41(1) 2_676 no
O11 O61 3.425(9) 2_676 no
O11 C61 3.47(1) 2_676 no
O21 C44 3.40(1) 1_655 no
O21 C65 3.42(2) 3_645 no
O21 O41 3.49(1) 2_766 no
O22 O62 3.24(1) 3_545 no
O22 C45 3.29(1) 2_666 no
O22 C62 3.30(1) 3_545 no
O22 C64 3.49(1) 3_545 no
O22 O32 3.51(1) 3_645 no
O31 O32 3.29(1) 3_645 no
O31 C14 3.42(1) 4_464 no
O31 C53 3.46(1) 3_645 no
O31 C61 3.54(1) 3_545 no
O31 O61 3.59(1) 3_545 no
O32 C12 3.30(1) 4_464 no
O33 C66 3.15(1) 3_645 no
O33 O62 3.23(1) 1_655 no
O33 C67 3.25(1) 3_645 no
O33 O61 3.32(1) 1_655 no
O33 C62 3.36(1) 1_655 no
O33 C65 3.38(1) 3_645 no
O33 C61 3.41(1) 1_655 no
O33 C63 3.51(2) 3_645 no
O33 C43 3.55(1) 1_655 no
O33 C64 3.58(1) 3_645 no
O41 C65 3.22(1) 4_565 no
O41 C44 3.38(1) 2_666 no
O51 C42 3.07(1) 1_655 no
O51 C43 3.13(1) 1_655 no
O51 O61 3.18(1) 1_655 no
O61 C54 3.26(1) 1_455 no
O61 C53 3.46(1) 1_455 no
O61 C51 3.55(1) 1_455 no
O61 C33 3.59(1) 1_455 no
O62 C45 3.36(1) 4_464 no
O62 C33 3.58(1) 1_455 no
C33 C66 3.57(1) 3_645 no
C43 C64 3.49(2) 3_545 no
C54 C54 3.60(2) 2_776 no

loop_
_geom_torsion_atom_site_label_1
_geom_torsion_atom_site_label_2
_geom_torsion_atom_site_label_3
_geom_torsion_atom_site_label_4
_geom_torsion
_geom_torsion_publ_flag
Ir2 Ir3 W5 W4 -41.31(1) no
Ir2 Ir3 W5 Ru1 14.39(2) no
Ir2 Ir3 W5 C1 -55.0(2) no
Ir2 Ir3 W5 C2 -90.4(3) no
Ir2 Ir3 W5 C51 69.8(2) no
Ir2 Ir3 W5 C52 -158.0(3) no
Ir2 Ir3 W5 C53 168.7(3) no
Ir2 Ir3 W5 C54 142.1(2) no
Ir2 Ir3 W5 C55 156.5(4) no
Ir2 Ir3 W5 C56 -148.0(3) no
Ir2 Ir3 C2 W5 63.2(1) no
Ir2 Ir3 C2 C1 2.5(4) no
Ir2 Ir3 C2 C3 -171.7(7) no
Ir2 Ir3 C31 O31 55.4(1) no
Ir2 Ir3 C32 O32 -5.3(3) no
Ir2 Ir3 C33 O33 -106.2(1) no
Ir2 W4 W5 Ir3 40.62(1) no
Ir2 W4 W5 Ru1 -71.56(2) no
Ir2 W4 W5 C1 59.8(2) no
Ir2 W4 W5 C2 75.3(2) no
Ir2 W4 W5 C51 -44.9(3) no
Ir2 W4 W5 C52 149.9(3) no
Ir2 W4 W5 C53 157.8(4) no
Ir2 W4 W5 C54 -144.1(3) no
Ir2 W4 W5 C55 -148.7(2) no
Ir2 W4 W5 C56 178.5(2) no
Ir2 W4 Ru1 W5 62.57(1) no
Ir2 W4 Ru1 C11 147.1(3) no
Ir2 W4 Ru1 C12 -93.7(3) no
Ir2 W4 Ru1 C13 -140.2(3) no
Ir2 W4 Ru1 C14 172.6(3) no
Ir2 W4 Ru1 C15 121.4(7) no
Ir2 W4 Ru1 C16 -39.4(8) no
Ir2 W4 Ru1 C41 -81.7(3) no
Ir2 W4 C1 W5 -79.0(2) no
Ir2 W4 C1 C2 -149(1) no
Ir2 W4 C11 Ru1 -29.3(2) no
Ir2 W4 C11 O11 163(1) no
Ir2 W4 C41 Ru1 69.8(2) no
Ir2 W4 C41 O41 -124(2) no
Ir2 W4 C42 C43 54.7(7) no
Ir2 W4 C42 C46 171.1(4) no
Ir2 W4 C43 C42 -147.2(5) no
Ir2 W4 C43 C44 95.6(5) no
Ir2 W4 C44 C43 -102.5(5) no
Ir2 W4 C44 C45 143.7(5) no
Ir2 W4 C45 C44 -58.4(6) no
Ir2 W4 C45 C46 -174.4(4) no
Ir2 W4 C46 C42 -76(3) no
Ir2 W4 C46 C45 41(3) no
Ir2 W5 Ir3 C2 90.4(3) no
Ir2 W5 Ir3 C31 37.6(4) no
Ir2 W5 Ir3 C32 173.2(3) no
Ir2 W5 Ir3 C33 -86.3(2) no
Ir2 W5 W4 Ru1 71.56(2) no
Ir2 W5 W4 C1 -59.8(2) no
Ir2 W5 W4 C11 127.5(2) no
Ir2 W5 W4 C41 42.5(2) no
Ir2 W5 W4 C42 -143.9(3) no
Ir2 W5 W4 C43 -106.7(3) no
Ir2 W5 W4 C44 -83.3(4) no
Ir2 W5 W4 C45 -172.6(7) no
Ir2 W5 W4 C46 -175.6(3) no
Ir2 W5 Ru1 W4 -75.34(1) no
Ir2 W5 Ru1 C11 -128.9(2) no
Ir2 W5 Ru1 C12 66.4(5) no
Ir2 W5 Ru1 C13 170.3(7) no
Ir2 W5 Ru1 C14 157.7(3) no
Ir2 W5 Ru1 C15 122.0(3) no
Ir2 W5 Ru1 C16 85.7(2) no
Ir2 W5 Ru1 C41 -48.1(2) no
Ir2 W5 C1 W4 90.7(2) no
Ir2 W5 C1 C2 -115.7(5) no
Ir2 W5 C2 Ir3 -66.7(2) no
Ir2 W5 C2 C1 46.5(4) no
Ir2 W5 C2 C3 165.7(8) no
Ir2 W5 C51 O51 161(3) no
Ir2 W5 C52 C53 -119.0(6) no
Ir2 W5 C52 C56 124.4(6) no
Ir2 W5 C53 C52 127.2(6) no
Ir2 W5 C53 C54 -116.1(5) no
Ir2 W5 C54 C53 123.5(5) no
Ir2 W5 C54 C55 -120.5(5) no
Ir2 W5 C55 C54 117.5(4) no
Ir2 W5 C55 C56 -126.7(5) no
Ir2 W5 C56 C52 -127.3(5) no
Ir2 W5 C56 C55 117.2(5) no
Ir2 Ru1 W4 W5 -62.57(1) no
Ir2 Ru1 W4 C1 -29.5(2) no
Ir2 Ru1 W4 C11 -147.1(3) no
Ir2 Ru1 W4 C41 81.7(3) no
Ir2 Ru1 W4 C42 -145.9(5) no
Ir2 Ru1 W4 C43 3(8) no
Ir2 Ru1 W4 C44 93.2(4) no
Ir2 Ru1 W4 C45 134.4(3) no
Ir2 Ru1 W4 C46 176.1(3) no
Ir2 Ru1 W5 Ir3 -14.47(2) no
Ir2 Ru1 W5 W4 75.34(1) no
Ir2 Ru1 W5 C1 45.4(2) no
Ir2 Ru1 W5 C2 38.6(2) no
Ir2 Ru1 W5 C51 -77.6(2) no
Ir2 Ru1 W5 C52 153.6(4) no
Ir2 Ru1 W5 C53 -149.1(4) no
Ir2 Ru1 W5 C54 -145.8(2) no
Ir2 Ru1 W5 C55 -176.0(2) no
Ir2 Ru1 W5 C56 152.8(2) no
Ir2 Ru1 C11 W4 30.9(2) no
Ir2 Ru1 C11 O11 -158.2(8) no
Ir2 Ru1 C12 C13 -160.7(5) no
Ir2 Ru1 C12 C16 82.9(5) no
Ir2 Ru1 C13 C12 32.5(8) no
Ir2 Ru1 C13 C14 148.5(5) no
Ir2 Ru1 C14 C13 -111.4(8) no
Ir2 Ru1 C14 C15 5(1) no
Ir2 Ru1 C15 C14 -178.0(4) no
Ir2 Ru1 C15 C16 -59.5(6) no
Ir2 Ru1 C16 C12 -107.9(5) no
Ir2 Ru1 C16 C15 133.4(5) no
Ir2 Ru1 C41 W4 -75.0(2) no
Ir2 Ru1 C41 O41 114.1(9) no
Ir2 C1 W4 W5 79.0(2) no
Ir2 C1 W4 Ru1 36.8(2) no
Ir2 C1 W4 C11 86.6(3) no
Ir2 C1 W4 C41 -15.6(3) no
Ir2 C1 W4 C42 -173.4(3) no
Ir2 C1 W4 C43 -142.3(3) no
Ir2 C1 W4 C44 -113.9(2) no
Ir2 C1 W4 C45 -123.0(4) no
Ir2 C1 W4 C46 -172.7(3) no
Ir2 C1 W5 Ir3 69.2(2) no
Ir2 C1 W5 W4 -90.7(2) no
Ir2 C1 W5 Ru1 -53.9(1) no
Ir2 C1 W5 C2 115.7(5) no
Ir2 C1 W5 C51 4.6(4) no
Ir2 C1 W5 C52 164.6(3) no
Ir2 C1 W5 C53 138.1(4) no
Ir2 C1 W5 C54 169(1) no
Ir2 C1 W5 C55 -134.6(3) no
Ir2 C1 W5 C56 -158.3(2) no
Ir2 C1 C2 Ir3 -3.4(5) no
Ir2 C1 C2 W5 -73.0(3) no
Ir2 C1 C2 C3 170.9(6) no
Ir3 Ir2 W4 W5 -43.06(1) no
Ir3 Ir2 W4 Ru1 -119.32(2) no
Ir3 Ir2 W4 C1 17.5(2) no
Ir3 Ir2 W4 C11 -93.3(2) no
Ir3 Ir2 W4 C41 -178.4(2) no
Ir3 Ir2 W4 C42 28.7(4) no
Ir3 Ir2 W4 C43 60.8(3) no
Ir3 Ir2 W4 C44 99.7(2) no
Ir3 Ir2 W4 C45 133.7(3) no
Ir3 Ir2 W4 C46 98(3) no
Ir3 Ir2 W5 W4 133.46(1) no
Ir3 Ir2 W5 Ru1 -165.05(2) no
Ir3 Ir2 W5 C1 84.3(2) no
Ir3 Ir2 W5 C2 50.6(2) no
Ir3 Ir2 W5 C51 -91.2(3) no
Ir3 Ir2 W5 C52 51.4(6) no
Ir3 Ir2 W5 C53 -22.3(5) no
Ir3 Ir2 W5 C54 -90.5(4) no
Ir3 Ir2 W5 C55 -157.6(4) no
Ir3 Ir2 W5 C56 130.3(4) no
Ir3 Ir2 Ru1 W4 91.46(2) no
Ir3 Ir2 Ru1 W5 16.15(2) no
Ir3 Ir2 Ru1 C11 65.9(2) no
Ir3 Ir2 Ru1 C12 -137.2(2) no
Ir3 Ir2 Ru1 C13 -157.8(4) no
Ir3 Ir2 Ru1 C14 -71.9(7) no
Ir3 Ir2 Ru1 C15 -68.1(3) no
Ir3 Ir2 Ru1 C16 -99.5(2) no
Ir3 Ir2 Ru1 C41 145.3(2) no
Ir3 Ir2 C1 W4 -162.4(2) no
Ir3 Ir2 C1 W5 -70.2(1) no
Ir3 Ir2 C1 C2 2.6(4) no
Ir3 Ir2 C21 O21 -58.3(1) no
Ir3 Ir2 C22 O22 -96.4(2) no
Ir3 W5 Ir2 W4 -133.46(1) no
Ir3 W5 Ir2 Ru1 165.05(2) no
Ir3 W5 Ir2 C1 -84.3(2) no
Ir3 W5 Ir2 C21 92.5(3) no
Ir3 W5 Ir2 C22 -72.7(6) no
Ir3 W5 W4 Ru1 112.19(2) no
Ir3 W5 W4 C1 -19.2(2) no
Ir3 W5 W4 C11 168.1(2) no
Ir3 W5 W4 C41 83.1(2) no
Ir3 W5 W4 C42 -103.3(3) no
Ir3 W5 W4 C43 -66.1(3) no
Ir3 W5 W4 C44 -42.6(4) no
Ir3 W5 W4 C45 -132.0(7) no
Ir3 W5 W4 C46 -134.9(3) no
Ir3 W5 Ru1 W4 -89.82(2) no
Ir3 W5 Ru1 C11 -143.4(2) no
Ir3 W5 Ru1 C12 51.9(5) no
Ir3 W5 Ru1 C13 155.8(7) no
Ir3 W5 Ru1 C14 143.2(3) no
Ir3 W5 Ru1 C15 107.6(2) no
Ir3 W5 Ru1 C16 71.2(2) no
Ir3 W5 Ru1 C41 -62.6(2) no
Ir3 W5 C1 W4 159.9(2) no
Ir3 W5 C1 C2 -46.6(4) no
Ir3 W5 C2 C1 113.2(5) no
Ir3 W5 C2 C3 -127.6(8) no
Ir3 W5 C51 O51 100(3) no
Ir3 W5 C52 C53 -75.6(5) no
Ir3 W5 C52 C56 167.9(5) no
Ir3 W5 C53 C52 108.1(5) no
Ir3 W5 C53 C54 -135.2(6) no
Ir3 W5 C54 C53 51.1(6) no
Ir3 W5 C54 C55 167.1(4) no
Ir3 W5 C55 C54 -23.0(6) no
Ir3 W5 C55 C56 92.8(6) no
Ir3 W5 C56 C52 -17.1(7) no
Ir3 W5 C56 C55 -132.6(4) no
Ir3 C2 W5 W4 -131.0(2) no
Ir3 C2 W5 Ru1 -101.4(2) no
Ir3 C2 W5 C1 -113.2(5) no
Ir3 C2 W5 C51 -23.5(4) no
Ir3 C2 W5 C52 113.7(4) no
Ir3 C2 W5 C53 83.3(3) no
Ir3 C2 W5 C54 84.4(4) no
Ir3 C2 W5 C55 135.5(3) no
Ir3 C2 W5 C56 142.7(3) no
Ir3 C2 C1 W4 142.9(9) no
Ir3 C2 C1 W5 69.6(3) no
Ir3 C2 C3 C4 -70(10) no
W4 Ir2 Ir3 W5 44.30(1) no
W4 Ir2 Ir3 C2 -14.4(2) no
W4 Ir2 Ir3 C31 -113.6(3) no
W4 Ir2 Ir3 C32 24.0(8) no
W4 Ir2 Ir3 C33 145.8(2) no
W4 Ir2 W5 Ru1 61.49(2) no
W4 Ir2 W5 C1 -49.1(2) no
W4 Ir2 W5 C2 -82.8(2) no
W4 Ir2 W5 C51 135.3(3) no
W4 Ir2 W5 C52 -82.0(6) no
W4 Ir2 W5 C53 -155.7(5) no
W4 Ir2 W5 C54 136.0(4) no
W4 Ir2 W5 C55 68.9(4) no
W4 Ir2 W5 C56 -3.1(4) no
W4 Ir2 Ru1 W5 -75.31(1) no
W4 Ir2 Ru1 C11 -25.5(2) no
W4 Ir2 Ru1 C12 131.3(2) no
W4 Ir2 Ru1 C13 110.7(4) no
W4 Ir2 Ru1 C14 -163.3(7) no
W4 Ir2 Ru1 C15 -159.5(3) no
W4 Ir2 Ru1 C16 169.0(2) no
W4 Ir2 Ru1 C41 53.8(2) no
W4 Ir2 C1 W5 92.2(2) no
W4 Ir2 C1 C2 165.0(6) no
W4 Ir2 C21 O21 153.4(1) no
W4 Ir2 C22 O22 17.0(2) no
W4 W5 Ir2 Ru1 -61.49(2) no
W4 W5 Ir2 C1 49.1(2) no
W4 W5 Ir2 C21 -134.0(3) no
W4 W5 Ir2 C22 60.8(6) no
W4 W5 Ir3 C2 49.1(3) no
W4 W5 Ir3 C31 -3.7(4) no
W4 W5 Ir3 C32 131.9(3) no
W4 W5 Ir3 C33 -127.7(2) no
W4 W5 Ru1 C11 -53.6(2) no
W4 W5 Ru1 C12 141.7(5) no
W4 W5 Ru1 C13 -114.4(7) no
W4 W5 Ru1 C14 -127.0(3) no
W4 W5 Ru1 C15 -162.6(3) no
W4 W5 Ru1 C16 161.0(2) no
W4 W5 Ru1 C41 27.2(2) no
W4 W5 C1 C2 153.5(5) no
W4 W5 C2 C1 -17.8(4) no
W4 W5 C2 C3 101.4(7) no
W4 W5 C51 O51 -157(3) no
W4 W5 C52 C53 172.1(5) no
W4 W5 C52 C56 55.6(5) no
W4 W5 C53 C52 -13.0(7) no
W4 W5 C53 C54 103.7(6) no
W4 W5 C54 C53 -123.9(5) no
W4 W5 C54 C55 -7.9(6) no
W4 W5 C55 C54 174.7(4) no
W4 W5 C55 C56 -69.5(5) no
W4 W5 C56 C52 -130.0(5) no
W4 W5 C56 C55 114.5(5) no
W4 Ru1 Ir2 W5 75.31(1) no
W4 Ru1 Ir2 C1 27.9(2) no
W4 Ru1 Ir2 C21 -162.1(2) no
W4 Ru1 Ir2 C22 -70.3(3) no
W4 Ru1 W5 C1 -30.0(2) no
W4 Ru1 W5 C2 -36.8(2) no
W4 Ru1 W5 C51 -153.0(2) no
W4 Ru1 W5 C52 78.2(4) no
W4 Ru1 W5 C53 135.5(4) no
W4 Ru1 W5 C54 138.8(2) no
W4 Ru1 W5 C55 108.7(2) no
W4 Ru1 W5 C56 77.5(2) no
W4 Ru1 C11 O11 171(1) no
W4 Ru1 C12 C13 -87.0(6) no
W4 Ru1 C12 C16 156.6(4) no
W4 Ru1 C13 C12 123.3(5) no
W4 Ru1 C13 C14 -120.7(5) no
W4 Ru1 C14 C13 89.5(6) no
W4 Ru1 C14 C15 -153.9(4) no
W4 Ru1 C15 C14 71.0(9) no
W4 Ru1 C15 C16 -170.6(5) no
W4 Ru1 C16 C12 -72(1) no
W4 Ru1 C16 C15 169.2(6) no
W4 Ru1 C41 O41 -171(1) no
W4 C1 Ir2 W5 -92.2(2) no
W4 C1 Ir2 Ru1 -34.1(2) no
W4 C1 Ir2 C21 -108(2) no
W4 C1 Ir2 C22 94.0(3) no
W4 C1 W5 Ru1 36.9(2) no
W4 C1 W5 C2 -153.5(5) no
W4 C1 W5 C51 95.3(4) no
W4 C1 W5 C52 -104.7(3) no
W4 C1 W5 C53 -131.2(4) no
W4 C1 W5 C54 -100(1) no
W4 C1 W5 C55 -43.9(4) no
W4 C1 W5 C56 -67.6(3) no
W4 C1 C2 W5 73(1) no
W4 C1 C2 C3 -43(2) no
W4 C11 Ru1 W5 73.2(2) no
W4 C11 Ru1 C12 -116.8(4) no
W4 C11 Ru1 C13 -125.3(3) no
W4 C11 Ru1 C14 -161.7(3) no
W4 C11 Ru1 C15 170.9(3) no
W4 C11 Ru1 C16 -176.5(5) no
W4 C11 Ru1 C41 -34.6(3) no
W4 C41 Ru1 W5 -33.2(3) no
W4 C41 Ru1 C11 34.8(3) no
W4 C41 Ru1 C12 171.6(3) no
W4 C41 Ru1 C13 133.9(3) no
W4 C41 Ru1 C14 119.1(4) no
W4 C41 Ru1 C15 165.3(5) no
W4 C41 Ru1 C16 -167.1(3) no
W4 C42 C43 C44 63.2(6) no
W4 C42 C46 C45 -63.7(7) no
W4 C43 C42 C46 -65.1(7) no
W4 C43 C44 C45 64.2(6) no
W4 C44 C43 C42 -62.8(6) no
W4 C44 C45 C46 64.9(7) no
W4 C45 C44 C43 -65.5(6) no
W4 C45 C46 C42 63.9(7) no
W4 C46 C42 C43 65.2(7) no
W4 C46 C45 C44 -64.5(6) no
W5 Ir2 Ir3 C2 -58.7(2) no
W5 Ir2 Ir3 C31 -157.9(3) no
W5 Ir2 Ir3 C32 -20.3(8) no
W5 Ir2 Ir3 C33 101.5(2) no
W5 Ir2 W4 Ru1 -76.26(2) no
W5 Ir2 W4 C1 60.6(2) no
W5 Ir2 W4 C11 -50.3(2) no
W5 Ir2 W4 C41 -135.4(2) no
W5 Ir2 W4 C42 71.8(4) no
W5 Ir2 W4 C43 103.8(3) no
W5 Ir2 W4 C44 142.8(2) no
W5 Ir2 W4 C45 176.8(3) no
W5 Ir2 W4 C46 141(3) no
W5 Ir2 Ru1 C11 49.8(2) no
W5 Ir2 Ru1 C12 -153.4(2) no
W5 Ir2 Ru1 C13 -174.0(4) no
W5 Ir2 Ru1 C14 -88.0(7) no
W5 Ir2 Ru1 C15 -84.2(3) no
W5 Ir2 Ru1 C16 -115.7(2) no
W5 Ir2 Ru1 C41 129.1(2) no
W5 Ir2 C1 C2 72.8(5) no
W5 Ir2 C21 O21 -124.0(1) no
W5 Ir2 C22 O22 -35.6(2) no
W5 Ir3 Ir2 Ru1 -16.61(2) no
W5 Ir3 Ir2 C1 57.0(2) no
W5 Ir3 Ir2 C21 -114.2(2) no
W5 Ir3 Ir2 C22 148.5(3) no
W5 Ir3 C2 C1 -60.7(4) no
W5 Ir3 C2 C3 125.1(7) no
W5 Ir3 C31 O31 24.0(1) no
W5 Ir3 C32 O32 -23.0(3) no
W5 Ir3 C33 O33 -47.8(1) no
W5 W4 Ir2 Ru1 76.26(2) no
W5 W4 Ir2 C1 -60.6(2) no
W5 W4 Ir2 C21 104.2(4) no
W5 W4 Ir2 C22 -152.3(2) no
W5 W4 Ru1 C11 84.5(3) no
W5 W4 Ru1 C12 -156.2(3) no
W5 W4 Ru1 C13 157.2(3) no
W5 W4 Ru1 C14 110.1(3) no
W5 W4 Ru1 C15 58.8(7) no
W5 W4 Ru1 C16 -102.0(8) no
W5 W4 Ru1 C41 -144.3(3) no
W5 W4 C1 C2 -70(1) no
W5 W4 C11 Ru1 -71.2(2) no
W5 W4 C11 O11 121(1) no
W5 W4 C41 Ru1 33.0(3) no
W5 W4 C41 O41 -161(1) no
W5 W4 C42 C43 109.4(5) no
W5 W4 C42 C46 -134.2(5) no
W5 W4 C43 C42 -85.3(6) no
W5 W4 C43 C44 157.4(5) no
W5 W4 C44 C43 -38.8(7) no
W5 W4 C44 C45 -152.6(4) no
W5 W4 C45 C44 112.0(8) no
W5 W4 C45 C46 -4(1) no
W5 W4 C46 C42 61.8(6) no
W5 W4 C46 C45 178.6(4) no
W5 Ru1 Ir2 C1 -47.5(2) no
W5 Ru1 Ir2 C21 122.6(2) no
W5 Ru1 Ir2 C22 -145.6(3) no
W5 Ru1 W4 C1 33.0(2) no
W5 Ru1 W4 C11 -84.5(3) no
W5 Ru1 W4 C41 144.3(3) no
W5 Ru1 W4 C42 -83.3(5) no
W5 Ru1 W4 C43 65(8) no
W5 Ru1 W4 C44 155.8(4) no
W5 Ru1 W4 C45 -163.0(3) no
W5 Ru1 W4 C46 -121.3(3) no
W5 Ru1 C11 O11 -115.8(9) no
W5 Ru1 C12 C13 145.4(5) no
W5 Ru1 C12 C16 29.0(8) no
W5 Ru1 C13 C12 -133.5(6) no
W5 Ru1 C13 C14 -17(1) no
W5 Ru1 C14 C13 172.7(5) no
W5 Ru1 C14 C15 -70.6(5) no
W5 Ru1 C15 C14 123.8(5) no
W5 Ru1 C15 C16 -117.8(5) no
W5 Ru1 C16 C12 -165.4(4) no
W5 Ru1 C16 C15 75.8(5) no
W5 Ru1 C41 O41 156.0(9) no
W5 C1 Ir2 Ru1 58.1(1) no
W5 C1 Ir2 C21 -16(2) no
W5 C1 Ir2 C22 -173.8(3) no
W5 C1 W4 Ru1 -42.3(2) no
W5 C1 W4 C11 7.6(3) no
W5 C1 W4 C41 -94.6(3) no
W5 C1 W4 C42 107.6(3) no
W5 C1 W4 C43 138.7(3) no
W5 C1 W4 C44 167.1(2) no
W5 C1 W4 C45 158.0(4) no
W5 C1 W4 C46 108.3(4) no
W5 C1 C2 C3 -116.1(8) no
W5 C2 Ir3 C31 150.2(3) no
W5 C2 Ir3 C32 -104.8(3) no
W5 C2 Ir3 C33 7.8(8) no
W5 C2 C3 C4 33(10) no
W5 C52 C53 C54 -64.6(6) no
W5 C52 C56 C55 64.6(5) no
W5 C53 C52 C56 63.7(5) no
W5 C53 C54 C55 -63.2(5) no
W5 C54 C53 C52 64.3(6) no
W5 C54 C55 C56 -64.3(5) no
W5 C55 C54 C53 63.4(5) no
W5 C55 C56 C52 -64.6(5) no
W5 C56 C52 C53 -64.2(6) no
W5 C56 C55 C54 65.0(5) no
Ru1 Ir2 Ir3 C2 -75.3(2) no
Ru1 Ir2 Ir3 C31 -174.5(3) no
Ru1 Ir2 Ir3 C32 -36.9(8) no
Ru1 Ir2 Ir3 C33 84.9(2) no
Ru1 Ir2 W4 C1 136.8(2) no
Ru1 Ir2 W4 C11 26.0(2) no
Ru1 Ir2 W4 C41 -59.1(2) no
Ru1 Ir2 W4 C42 148.0(4) no
Ru1 Ir2 W4 C43 -179.9(3) no
Ru1 Ir2 W4 C44 -141.0(2) no
Ru1 Ir2 W4 C45 -107.0(3) no
Ru1 Ir2 W4 C46 -143(3) no
Ru1 Ir2 W5 C1 -110.6(2) no
Ru1 Ir2 W5 C2 -144.3(2) no
Ru1 Ir2 W5 C51 73.8(3) no
Ru1 Ir2 W5 C52 -143.5(6) no
Ru1 Ir2 W5 C53 142.8(5) no
Ru1 Ir2 W5 C54 74.5(4) no
Ru1 Ir2 W5 C55 7.4(4) no
Ru1 Ir2 W5 C56 -64.6(4) no
Ru1 Ir2 C1 C2 130.9(5) no
Ru1 Ir2 C21 O21 176.0(1) no
Ru1 Ir2 C22 O22 68.2(2) no
Ru1 W4 Ir2 C1 -136.8(2) no
Ru1 W4 Ir2 C21 28.0(4) no
Ru1 W4 Ir2 C22 131.4(2) no
Ru1 W4 W5 C1 131.4(2) no
Ru1 W4 W5 C2 146.9(2) no
Ru1 W4 W5 C51 26.7(3) no
Ru1 W4 W5 C52 -138.5(3) no
Ru1 W4 W5 C53 -130.6(4) no
Ru1 W4 W5 C54 -72.5(3) no
Ru1 W4 W5 C55 -77.2(2) no
Ru1 W4 W5 C56 -110.0(2) no
Ru1 W4 C1 C2 -112(1) no
Ru1 W4 C11 O11 -168(1) no
Ru1 W4 C41 O41 166(2) no
Ru1 W4 C42 C43 178.5(4) no
Ru1 W4 C42 C46 -65.2(8) no
Ru1 W4 C43 C42 -150(7) no
Ru1 W4 C43 C44 93(8) no
Ru1 W4 C44 C43 -177.0(4) no
Ru1 W4 C44 C45 69.2(6) no
Ru1 W4 C45 C44 -140.7(4) no
Ru1 W4 C45 C46 103.3(5) no
Ru1 W4 C46 C42 142.8(5) no
Ru1 W4 C46 C45 -100.4(5) no
Ru1 W5 Ir2 C1 110.6(2) no
Ru1 W5 Ir2 C21 -72.5(3) no
Ru1 W5 Ir2 C22 122.3(6) no
Ru1 W5 Ir3 C2 104.8(3) no
Ru1 W5 Ir3 C31 52.0(4) no
Ru1 W5 Ir3 C32 -172.4(3) no
Ru1 W5 Ir3 C33 -72.0(2) no
Ru1 W5 W4 C1 -131.4(2) no
Ru1 W5 W4 C11 55.9(2) no
Ru1 W5 W4 C41 -29.1(2) no
Ru1 W5 W4 C42 144.5(3) no
Ru1 W5 W4 C43 -178.3(3) no
Ru1 W5 W4 C44 -154.8(4) no
Ru1 W5 W4 C45 115.9(7) no
Ru1 W5 W4 C46 112.9(3) no
Ru1 W5 C1 C2 -169.6(4) no
Ru1 W5 C2 C1 11.8(5) no
Ru1 W5 C2 C3 131.0(6) no
Ru1 W5 C51 O51 -134(3) no
Ru1 W5 C52 C53 115.3(6) no
Ru1 W5 C52 C56 -1.3(7) no
Ru1 W5 C53 C52 -111.2(6) no
Ru1 W5 C53 C54 5.5(8) no
Ru1 W5 C54 C53 -176.5(5) no
Ru1 W5 C54 C55 -60.5(4) no
Ru1 W5 C55 C54 123.9(4) no
Ru1 W5 C55 C56 -120.3(5) no
Ru1 W5 C56 C52 179.1(5) no
Ru1 W5 C56 C55 63.6(5) no
Ru1 C11 W4 C1 -77.1(3) no
Ru1 C11 W4 C41 36.7(3) no
Ru1 C11 W4 C42 -179.3(3) no
Ru1 C11 W4 C43 -178.9(3) no
Ru1 C11 W4 C44 133.2(3) no
Ru1 C11 W4 C45 122.7(3) no
Ru1 C11 W4 C46 149.7(3) no
Ru1 C12 C13 C14 -64.2(6) no
Ru1 C12 C16 C15 62.0(6) no
Ru1 C13 C12 C16 64.3(6) no
Ru1 C13 C14 C15 -64.7(6) no
Ru1 C14 C13 C12 64.3(6) no
Ru1 C14 C15 C16 -61.0(6) no
Ru1 C15 C14 C13 61.6(6) no
Ru1 C15 C16 C12 -60.1(5) no
Ru1 C16 C12 C13 -61.7(5) no
Ru1 C16 C15 C14 59.6(6) no
Ru1 C41 W4 C1 82.0(3) no
Ru1 C41 W4 C11 -35.9(3) no
Ru1 C41 W4 C42 -136.8(5) no
Ru1 C41 W4 C43 177.9(3) no
Ru1 C41 W4 C44 -173.5(3) no
Ru1 C41 W4 C45 -138.0(3) no
Ru1 C41 W4 C46 -116.0(3) no
Ru6 C4 C3 C2 -11.1(2) no
Ru6 C63 C64 C65 -63.4(9) no
Ru6 C63 C67 C66 63.9(8) no
Ru6 C64 C63 C67 62.5(8) no
Ru6 C64 C65 C66 -63.8(8) no
Ru6 C65 C64 C63 63.9(9) no
Ru6 C65 C66 C67 -63.1(8) no
Ru6 C66 C65 C64 63.8(9) no
Ru6 C66 C67 C63 -64.0(9) no
Ru6 C67 C63 C64 -62.6(9) no
Ru6 C67 C66 C65 62.8(7) no
O11 C11 W4 C1 115(1) no
O11 C11 W4 C41 -131(1) no
O11 C11 W4 C42 13(1) no
O11 C11 W4 C43 14(1) no
O11 C11 W4 C44 -34(1) no
O11 C11 W4 C45 -45(1) no
O11 C11 W4 C46 -18(1) no
O11 C11 Ru1 C12 54(1) no
O11 C11 Ru1 C13 45.7(9) no
O11 C11 Ru1 C14 9.2(8) no
O11 C11 Ru1 C15 -18.2(9) no
O11 C11 Ru1 C16 -6(1) no
O11 C11 Ru1 C41 136.4(9) no
O21 C21 Ir2 C1 -110.2(1) no
O21 C21 Ir2 C22 48.2(1) no
O22 C22 Ir2 C1 -26.4(2) no
O22 C22 Ir2 C21 157.4(2) no
O31 C31 Ir3 C2 -17.0(1) no
O31 C31 Ir3 C32 -111.2(1) no
O31 C31 Ir3 C33 148.2(1) no
O32 C32 Ir3 C2 31.1(3) no
O32 C32 Ir3 C31 130.4(3) no
O32 C32 Ir3 C33 -126.5(3) no
O33 C33 Ir3 C2 -54.4(1) no
O33 C33 Ir3 C31 163.6(1) no
O33 C33 Ir3 C32 57.2(1) no
O41 C41 W4 C1 -112(1) no
O41 C41 W4 C11 130(2) no
O41 C41 W4 C42 29(2) no
O41 C41 W4 C43 -16(2) no
O41 C41 W4 C44 -8(2) no
O41 C41 W4 C45 28(2) no
O41 C41 W4 C46 50(2) no
O41 C41 Ru1 C11 -136.0(9) no
O41 C41 Ru1 C12 0.7(9) no
O41 C41 Ru1 C13 -37(1) no
O41 C41 Ru1 C14 -52(1) no
O41 C41 Ru1 C15 -6(1) no
O41 C41 Ru1 C16 22(1) no
O51 C51 W5 C1 157(3) no
O51 C51 W5 C2 117(3) no
O51 C51 W5 C52 4(3) no
O51 C51 W5 C53 10(3) no
O51 C51 W5 C54 -18(3) no
O51 C51 W5 C55 -49(3) no
O51 C51 W5 C56 -45(3) no
O61 C61 Ru6 C4 157.5(2) no
O61 C61 Ru6 C62 -113.3(2) no
O61 C61 Ru6 C63 17.7(2) no
O61 C61 Ru6 C64 -8.7(3) no
O61 C61 Ru6 C65 11.8(3) no
O61 C61 Ru6 C66 72.2(2) no
O61 C61 Ru6 C67 54.2(2) no
O62 C62 Ru6 C4 -24.5(3) no
O62 C62 Ru6 C61 -112.3(3) no
O62 C62 Ru6 C63 146.2(3) no
O62 C62 Ru6 C64 122.7(3) no
O62 C62 Ru6 C65 86.3(3) no
O62 C62 Ru6 C66 62.5(3) no
O62 C62 Ru6 C67 107.1(3) no
C1 Ir2 Ir3 C2 -1.7(3) no
C1 Ir2 Ir3 C31 -100.8(3) no
C1 Ir2 Ir3 C32 36.7(8) no
C1 Ir2 Ir3 C33 158.5(3) no
C1 Ir2 W4 C11 -110.8(3) no
C1 Ir2 W4 C41 164.1(3) no
C1 Ir2 W4 C42 11.2(4) no
C1 Ir2 W4 C43 43.3(3) no
C1 Ir2 W4 C44 82.2(3) no
C1 Ir2 W4 C45 116.2(4) no
C1 Ir2 W4 C46 80(3) no
C1 Ir2 W5 C2 -33.7(3) no
C1 Ir2 W5 C51 -175.6(4) no
C1 Ir2 W5 C52 -32.9(7) no
C1 Ir2 W5 C53 -106.6(5) no
C1 Ir2 W5 C54 -174.9(5) no
C1 Ir2 W5 C55 118.0(5) no
C1 Ir2 W5 C56 46.0(5) no
C1 Ir2 Ru1 C11 2.3(3) no
C1 Ir2 Ru1 C12 159.2(3) no
C1 Ir2 Ru1 C13 138.6(5) no
C1 Ir2 Ru1 C14 -135.5(7) no
C1 Ir2 Ru1 C15 -131.7(3) no
C1 Ir2 Ru1 C16 -163.1(3) no
C1 Ir2 Ru1 C41 81.7(3) no
C1 W4 Ir2 C21 164.8(4) no
C1 W4 Ir2 C22 -91.7(3) no
C1 W4 W5 C2 15.5(3) no
C1 W4 W5 C51 -104.7(4) no
C1 W4 W5 C52 90.1(4) no
C1 W4 W5 C53 98.0(4) no
C1 W4 W5 C54 156.1(4) no
C1 W4 W5 C55 151.5(3) no
C1 W4 W5 C56 118.7(3) no
C1 W4 Ru1 C11 117.5(3) no
C1 W4 Ru1 C12 -123.2(4) no
C1 W4 Ru1 C13 -169.8(4) no
C1 W4 Ru1 C14 143.1(4) no
C1 W4 Ru1 C15 91.9(7) no
C1 W4 Ru1 C16 -68.9(8) no
C1 W4 Ru1 C41 -111.2(4) no
C1 W4 C42 C43 62.8(6) no
C1 W4 C42 C46 179.2(6) no
C1 W4 C43 C42 -117.5(6) no
C1 W4 C43 C44 125.3(5) no
C1 W4 C44 C43 -55.9(6) no
C1 W4 C44 C45 -169.7(5) no
C1 W4 C45 C44 15.1(7) no
C1 W4 C45 C46 -100.9(6) no
C1 W4 C46 C42 -1.1(8) no
C1 W4 C46 C45 115.7(5) no
C1 W5 Ir2 C21 176.9(4) no
C1 W5 Ir2 C22 11.7(6) no
C1 W5 Ir3 C2 35.4(3) no
C1 W5 Ir3 C31 -17.4(4) no
C1 W5 Ir3 C32 118.2(3) no
C1 W5 Ir3 C33 -141.3(3) no
C1 W5 W4 C11 -172.7(3) no
C1 W5 W4 C41 102.3(3) no
C1 W5 W4 C42 -84.1(4) no
C1 W5 W4 C43 -46.9(3) no
C1 W5 W4 C44 -23.5(4) no
C1 W5 W4 C45 -112.8(8) no
C1 W5 W4 C46 -115.8(4) no
C1 W5 Ru1 C11 -83.5(3) no
C1 W5 Ru1 C12 111.7(5) no
C1 W5 Ru1 C13 -144.3(7) no
C1 W5 Ru1 C14 -156.9(3) no
C1 W5 Ru1 C15 167.4(3) no
C1 W5 Ru1 C16 131.0(3) no
C1 W5 Ru1 C41 -2.8(3) no
C1 W5 C2 C3 119.2(9) no
C1 W5 C52 C53 -144.3(5) no
C1 W5 C52 C56 99.1(5) no
C1 W5 C53 C52 49.1(7) no
C1 W5 C53 C54 165.8(5) no
C1 W5 C54 C53 -42(1) no
C1 W5 C54 C55 74(1) no
C1 W5 C55 C54 -157.2(4) no
C1 W5 C55 C56 -41.4(6) no
C1 W5 C56 C52 -92.3(5) no
C1 W5 C56 C55 152.2(4) no
C1 C2 Ir3 C31 89.5(5) no
C1 C2 Ir3 C32 -165.5(5) no
C1 C2 Ir3 C33 -53(1) no
C1 C2 W5 C51 89.7(5) no
C1 C2 W5 C52 -133.1(5) no
C1 C2 W5 C53 -163.5(5) no
C1 C2 W5 C54 -162.4(5) no
C1 C2 W5 C55 -111.3(5) no
C1 C2 W5 C56 -104.1(5) no
C1 C2 C3 C4 117(9) no
C2 Ir3 Ir2 C21 -173.0(3) no
C2 Ir3 Ir2 C22 89.8(4) no
C2 Ir3 W5 C51 160.2(4) no
C2 Ir3 W5 C52 -67.6(4) no
C2 Ir3 W5 C53 -100.9(4) no
C2 Ir3 W5 C54 -127.5(3) no
C2 Ir3 W5 C55 -113.1(5) no
C2 Ir3 W5 C56 -57.6(4) no
C2 W5 Ir2 C21 143.1(4) no
C2 W5 Ir2 C22 -22.1(6) no
C2 W5 Ir3 C31 -52.8(5) no
C2 W5 Ir3 C32 82.8(4) no
C2 W5 Ir3 C33 -176.7(3) no
C2 W5 W4 C11 -157.2(3) no
C2 W5 W4 C41 117.8(3) no
C2 W5 W4 C42 -68.6(3) no
C2 W5 W4 C43 -31.4(3) no
C2 W5 W4 C44 -7.9(4) no
C2 W5 W4 C45 -97.3(8) no
C2 W5 W4 C46 -100.2(4) no
C2 W5 Ru1 C11 -90.3(3) no
C2 W5 Ru1 C12 104.9(5) no
C2 W5 Ru1 C13 -151.2(7) no
C2 W5 Ru1 C14 -163.7(4) no
C2 W5 Ru1 C15 160.6(3) no
C2 W5 Ru1 C16 124.2(3) no
C2 W5 Ru1 C41 -9.6(3) no
C2 W5 C52 C53 -118.2(6) no
C2 W5 C52 C56 125.2(6) no
C2 W5 C53 C52 62.0(6) no
C2 W5 C53 C54 178.7(6) no
C2 W5 C54 C53 -1.8(8) no
C2 W5 C54 C55 114.2(5) no
C2 W5 C55 C54 -103.5(6) no
C2 W5 C55 C56 12.3(7) no
C2 W5 C56 C52 -56.0(6) no
C2 W5 C56 C55 -171.5(5) no
C2 C1 Ir2 C21 57(2) no
C2 C1 Ir2 C22 -101.0(5) no
C2 C1 W4 C11 -63(1) no
C2 C1 W4 C41 -165(1) no
C2 C1 W4 C42 38(1) no
C2 C1 W4 C43 69(1) no
C2 C1 W4 C44 97(1) no
C2 C1 W4 C45 88(1) no
C2 C1 W4 C46 38(1) no
C2 C1 W5 C51 -111.2(5) no
C2 C1 W5 C52 48.8(5) no
C2 C1 W5 C53 22.3(6) no
C2 C1 W5 C54 54(1) no
C2 C1 W5 C55 109.7(5) no
C2 C1 W5 C56 85.9(5) no
C3 C2 Ir3 C31 -84.8(7) no
C3 C2 Ir3 C32 20.2(7) no
C3 C2 Ir3 C33 132.9(8) no
C3 C2 W5 C51 -151.1(7) no
C3 C2 W5 C52 -13.9(7) no
C3 C2 W5 C53 -44.3(8) no
C3 C2 W5 C54 -43.2(9) no
C3 C2 W5 C55 8(1) no
C3 C2 W5 C56 15.1(8) no
C3 C4 Ru6 C61 -98(6) no
C3 C4 Ru6 C62 171(6) no
C3 C4 Ru6 C63 2(7) no
C3 C4 Ru6 C64 61(7) no
C3 C4 Ru6 C65 69(6) no
C3 C4 Ru6 C66 39(6) no
C3 C4 Ru6 C67 5(6) no
C4 Ru6 C63 C64 123.3(8) no
C4 Ru6 C63 C67 6(1) no
C4 Ru6 C64 C63 -106(1) no
C4 Ru6 C64 C65 12(1) no
C4 Ru6 C65 C64 -172.9(6) no
C4 Ru6 C65 C66 -56.3(6) no
C4 Ru6 C66 C65 128.8(6) no
C4 Ru6 C66 C67 -115.5(6) no
C4 Ru6 C67 C63 -176.0(8) no
C4 Ru6 C67 C66 68.0(7) no
C11 W4 Ir2 C21 54.0(4) no
C11 W4 Ir2 C22 157.4(3) no
C11 W4 W5 C51 82.6(3) no
C11 W4 W5 C52 -82.6(3) no
C11 W4 W5 C53 -74.7(4) no
C11 W4 W5 C54 -16.6(4) no
C11 W4 W5 C55 -21.2(3) no
C11 W4 W5 C56 -54.0(3) no
C11 W4 Ru1 C12 119.3(4) no
C11 W4 Ru1 C13 72.7(4) no
C11 W4 Ru1 C14 25.6(4) no
C11 W4 Ru1 C15 -25.7(8) no
C11 W4 Ru1 C16 173.5(8) no
C11 W4 Ru1 C41 131.2(4) no
C11 W4 C42 C43 179.4(6) no
C11 W4 C42 C46 -64.2(6) no
C11 W4 C43 C42 -0.8(7) no
C11 W4 C43 C44 -118.0(6) no
C11 W4 C44 C43 96.3(6) no
C11 W4 C44 C45 -17.6(7) no
C11 W4 C45 C44 167.9(5) no
C11 W4 C45 C46 51.9(6) no
C11 W4 C46 C42 114.5(6) no
C11 W4 C46 C45 -128.7(5) no
C11 Ru1 Ir2 C21 172.4(3) no
C11 Ru1 Ir2 C22 -95.8(4) no
C11 Ru1 W4 C41 -131.2(4) no
C11 Ru1 W4 C42 1.2(6) no
C11 Ru1 W4 C43 150(8) no
C11 Ru1 W4 C44 -119.8(5) no
C11 Ru1 W4 C45 -78.5(4) no
C11 Ru1 W4 C46 -36.8(4) no
C11 Ru1 W5 C51 153.5(3) no
C11 Ru1 W5 C52 24.7(4) no
C11 Ru1 W5 C53 82.0(5) no
C11 Ru1 W5 C54 85.3(3) no
C11 Ru1 W5 C55 55.1(3) no
C11 Ru1 W5 C56 23.9(3) no
C11 Ru1 C12 C13 -13.7(7) no
C11 Ru1 C12 C16 -130.0(5) no
C11 Ru1 C13 C12 170.5(5) no
C11 Ru1 C13 C14 -73.5(6) no
C11 Ru1 C14 C13 108.6(6) no
C11 Ru1 C14 C15 -134.7(5) no
C11 Ru1 C15 C14 50.2(6) no
C11 Ru1 C15 C16 168.6(5) no
C11 Ru1 C16 C12 98.8(7) no
C11 Ru1 C16 C15 -20.0(9) no
C12 Ru1 Ir2 C21 -30.8(4) no
C12 Ru1 Ir2 C22 61.0(4) no
C12 Ru1 W4 C41 -12.0(5) no
C12 Ru1 W4 C42 120.5(6) no
C12 Ru1 W4 C43 -91(8) no
C12 Ru1 W4 C44 -0.5(5) no
C12 Ru1 W4 C45 40.8(5) no
C12 Ru1 W4 C46 82.5(5) no
C12 Ru1 W5 C51 -11.3(5) no
C12 Ru1 W5 C52 -140.1(6) no
C12 Ru1 W5 C53 -82.8(7) no
C12 Ru1 W5 C54 -79.5(5) no
C12 Ru1 W5 C55 -109.6(5) no
C12 Ru1 W5 C56 -140.8(5) no
C12 Ru1 C13 C14 116.0(8) no
C12 Ru1 C14 C13 -38.3(5) no
C12 Ru1 C14 C15 78.4(6) no
C12 Ru1 C15 C14 -81.7(6) no
C12 Ru1 C15 C16 36.8(5) no
C12 Ru1 C16 C15 -118.8(8) no
C12 C13 Ru1 C14 -116.0(8) no
C12 C13 Ru1 C15 -78.8(6) no
C12 C13 Ru1 C16 -37.6(5) no
C12 C13 Ru1 C41 83.3(5) no
C12 C13 C14 C15 -0.4(9) no
C12 C16 Ru1 C13 38.4(5) no
C12 C16 Ru1 C14 82.0(6) no
C12 C16 Ru1 C15 118.8(8) no
C12 C16 Ru1 C41 -37.1(6) no
C12 C16 C15 C14 -0.5(9) no
C13 Ru1 Ir2 C21 -51.4(5) no
C13 Ru1 Ir2 C22 40.4(6) no
C13 Ru1 W4 C41 -58.5(5) no
C13 Ru1 W4 C42 73.9(6) no
C13 Ru1 W4 C43 -137(8) no
C13 Ru1 W4 C44 -47.1(5) no
C13 Ru1 W4 C45 -5.8(5) no
C13 Ru1 W4 C46 35.9(5) no
C13 Ru1 W5 C51 92.7(8) no
C13 Ru1 W5 C52 -36.1(8) no
C13 Ru1 W5 C53 21.1(8) no
C13 Ru1 W5 C54 24.5(8) no
C13 Ru1 W5 C55 -5.7(7) no
C13 Ru1 W5 C56 -36.9(7) no
C13 Ru1 C12 C16 -116.4(7) no
C13 Ru1 C14 C15 116.7(8) no
C13 Ru1 C15 C14 -38.6(5) no
C13 Ru1 C15 C16 79.8(6) no
C13 Ru1 C16 C15 -80.3(6) no
C13 C12 Ru1 C14 38.6(6) no
C13 C12 Ru1 C15 80.3(6) no
C13 C12 Ru1 C16 116.4(7) no
C13 C12 Ru1 C41 -96.0(6) no
C13 C12 C16 C15 0.3(9) no
C13 C14 Ru1 C15 -116.7(8) no
C13 C14 Ru1 C16 -80.3(6) no
C13 C14 Ru1 C41 24.4(7) no
C13 C14 C15 C16 0.6(9) no
C14 Ru1 Ir2 C21 34.6(8) no
C14 Ru1 Ir2 C22 126.4(8) no
C14 Ru1 W4 C41 -105.7(5) no
C14 Ru1 W4 C42 26.8(6) no
C14 Ru1 W4 C43 176(8) no
C14 Ru1 W4 C44 -94.2(5) no
C14 Ru1 W4 C45 -53.0(5) no
C14 Ru1 W4 C46 -11.2(5) no
C14 Ru1 W5 C51 80.1(4) no
C14 Ru1 W5 C52 -48.7(5) no
C14 Ru1 W5 C53 8.6(5) no
C14 Ru1 W5 C54 11.9(4) no
C14 Ru1 W5 C55 -18.3(4) no
C14 Ru1 W5 C56 -49.5(4) no
C14 Ru1 C12 C16 -77.8(5) no
C14 Ru1 C15 C16 118.4(8) no
C14 Ru1 C16 C15 -36.8(5) no
C14 C13 Ru1 C15 37.1(5) no
C14 C13 Ru1 C16 78.4(6) no
C14 C13 Ru1 C41 -160.7(6) no
C14 C13 C12 C16 0.1(9) no
C14 C15 Ru1 C16 -118.4(8) no
C14 C15 Ru1 C41 -74.5(8) no
C15 Ru1 Ir2 C21 38.4(4) no
C15 Ru1 Ir2 C22 130.2(4) no
C15 Ru1 W4 C41 -156.9(8) no
C15 Ru1 W4 C42 -24.4(9) no
C15 Ru1 W4 C43 124(8) no
C15 Ru1 W4 C44 -145.4(8) no
C15 Ru1 W4 C45 -104.2(8) no
C15 Ru1 W4 C46 -62.5(8) no
C15 Ru1 W5 C51 44.4(4) no
C15 Ru1 W5 C52 -84.4(4) no
C15 Ru1 W5 C53 -27.1(5) no
C15 Ru1 W5 C54 -23.8(3) no
C15 Ru1 W5 C55 -53.9(3) no
C15 Ru1 W5 C56 -85.2(3) no
C15 Ru1 C12 C16 -36.1(5) no
C15 C14 Ru1 C16 36.4(5) no
C15 C14 Ru1 C41 141.0(5) no
C15 C16 Ru1 C41 -155.9(5) no
C16 Ru1 Ir2 C21 6.9(3) no
C16 Ru1 Ir2 C22 98.7(4) no
C16 Ru1 W4 C41 42.3(9) no
C16 Ru1 W4 C42 174.8(9) no
C16 Ru1 W4 C43 -37(8) no
C16 Ru1 W4 C44 53.8(9) no
C16 Ru1 W4 C45 95.0(8) no
C16 Ru1 W4 C46 136.7(8) no
C16 Ru1 W5 C51 8.0(3) no
C16 Ru1 W5 C52 -120.8(4) no
C16 Ru1 W5 C53 -63.5(5) no
C16 Ru1 W5 C54 -60.2(3) no
C16 Ru1 W5 C55 -90.3(3) no
C16 Ru1 W5 C56 -121.5(3) no
C16 C12 Ru1 C41 147.6(5) no
C16 C15 Ru1 C41 43.9(9) no
C21 Ir2 Ir3 C31 87.9(4) no
C21 Ir2 Ir3 C32 -134.5(8) no
C21 Ir2 Ir3 C33 -12.7(3) no
C21 Ir2 W4 C41 -31.1(4) no
C21 Ir2 W4 C42 176.0(5) no
C21 Ir2 W4 C43 -151.9(4) no
C21 Ir2 W4 C44 -113.0(4) no
C21 Ir2 W4 C45 -79.0(5) no
C21 Ir2 W4 C46 -115(3) no
C21 Ir2 W5 C51 1.3(4) no
C21 Ir2 W5 C52 144.0(7) no
C21 Ir2 W5 C53 70.2(6) no
C21 Ir2 W5 C54 2.0(5) no
C21 Ir2 W5 C55 -65.1(5) no
C21 Ir2 W5 C56 -137.2(5) no
C21 Ir2 Ru1 C41 -108.3(3) no
C22 Ir2 Ir3 C31 -9.3(4) no
C22 Ir2 Ir3 C32 128.2(8) no
C22 Ir2 Ir3 C33 -110.0(4) no
C22 Ir2 W4 C41 72.3(3) no
C22 Ir2 W4 C42 -80.5(5) no
C22 Ir2 W4 C43 -48.5(4) no
C22 Ir2 W4 C44 -9.5(3) no
C22 Ir2 W4 C45 24.5(4) no
C22 Ir2 W4 C46 -12(3) no
C22 Ir2 W5 C51 -163.9(6) no
C22 Ir2 W5 C52 -21.3(8) no
C22 Ir2 W5 C53 -95.0(7) no
C22 Ir2 W5 C54 -163.2(7) no
C22 Ir2 W5 C55 129.7(7) no
C22 Ir2 W5 C56 57.6(7) no
C22 Ir2 Ru1 C41 -16.5(4) no
C31 Ir3 W5 C51 107.5(5) no
C31 Ir3 W5 C52 -120.4(5) no
C31 Ir3 W5 C53 -153.7(5) no
C31 Ir3 W5 C54 179.7(5) no
C31 Ir3 W5 C55 -165.9(6) no
C31 Ir3 W5 C56 -110.4(5) no
C32 Ir3 W5 C51 -117.0(4) no
C32 Ir3 W5 C52 15.2(4) no
C32 Ir3 W5 C53 -18.1(4) no
C32 Ir3 W5 C54 -44.7(4) no
C32 Ir3 W5 C55 -30.3(5) no
C32 Ir3 W5 C56 25.2(4) no
C33 Ir3 W5 C51 -16.5(3) no
C33 Ir3 W5 C52 115.7(3) no
C33 Ir3 W5 C53 82.4(3) no
C33 Ir3 W5 C54 55.7(3) no
C33 Ir3 W5 C55 70.2(4) no
C33 Ir3 W5 C56 125.7(4) no
C41 W4 W5 C51 -2.4(4) no
C41 W4 W5 C52 -167.6(4) no
C41 W4 W5 C53 -159.7(4) no
C41 W4 W5 C54 -101.6(4) no
C41 W4 W5 C55 -106.3(3) no
C41 W4 W5 C56 -139.1(3) no
C41 W4 C42 C43 -80.8(8) no
C41 W4 C42 C46 35.5(8) no
C41 W4 C43 C42 132.4(6) no
C41 W4 C43 C44 15.2(7) no
C41 W4 C44 C43 -167.9(6) no
C41 W4 C44 C45 78.3(6) no
C41 W4 C45 C44 -101.3(5) no
C41 W4 C45 C46 142.6(6) no
C41 W4 C46 C42 -157.9(5) no
C41 W4 C46 C45 -41.1(6) no
C41 Ru1 W4 C42 132.4(6) no
C41 Ru1 W4 C43 -79(8) no
C41 Ru1 W4 C44 11.5(5) no
C41 Ru1 W4 C45 52.7(4) no
C41 Ru1 W4 C46 94.4(5) no
C41 Ru1 W5 C51 -125.8(3) no
C41 Ru1 W5 C52 105.4(4) no
C41 Ru1 W5 C53 162.7(5) no
C41 Ru1 W5 C54 166.0(3) no
C41 Ru1 W5 C55 135.9(3) no
C41 Ru1 W5 C56 104.7(3) no
C42 W4 W5 C51 171.2(4) no
C42 W4 W5 C52 6.0(4) no
C42 W4 W5 C53 13.9(5) no
C42 W4 W5 C54 72.0(4) no
C42 W4 W5 C55 67.3(3) no
C42 W4 W5 C56 34.5(3) no
C42 W4 C43 C44 -117.2(8) no
C42 W4 C44 C43 36.8(6) no
C42 W4 C44 C45 -77.0(6) no
C42 W4 C45 C44 79.5(5) no
C42 W4 C45 C46 -36.6(5) no
C42 W4 C46 C45 116.8(8) no
C42 C43 W4 C44 117.2(8) no
C42 C43 W4 C45 77.7(6) no
C42 C43 W4 C46 36.6(6) no
C42 C43 C44 C45 1(1) no
C42 C46 W4 C43 -37.5(5) no
C42 C46 W4 C44 -78.4(6) no
C42 C46 W4 C45 -116.8(8) no
C42 C46 C45 C44 -1(1) no
C43 W4 W5 C51 -151.6(4) no
C43 W4 W5 C52 43.2(4) no
C43 W4 W5 C53 51.1(4) no
C43 W4 W5 C54 109.2(4) no
C43 W4 W5 C55 104.6(3) no
C43 W4 W5 C56 71.8(3) no
C43 W4 C42 C46 116.4(8) no
C43 W4 C44 C45 -113.8(7) no
C43 W4 C45 C44 37.8(5) no
C43 W4 C45 C46 -78.2(6) no
C43 W4 C46 C45 79.4(6) no
C43 C42 W4 C44 -36.4(5) no
C43 C42 W4 C45 -79.5(6) no
C43 C42 W4 C46 -116.4(8) no
C43 C42 C46 C45 2(1) no
C43 C44 W4 C45 113.8(7) no
C43 C44 W4 C46 77.2(6) no
C43 C44 C45 C46 -1(1) no
C44 W4 W5 C51 -128.2(4) no
C44 W4 W5 C52 66.7(4) no
C44 W4 W5 C53 74.6(5) no
C44 W4 W5 C54 132.7(5) no
C44 W4 W5 C55 128.0(4) no
C44 W4 W5 C56 95.2(4) no
C44 W4 C42 C46 79.9(6) no
C44 W4 C45 C46 -116.0(7) no
C44 W4 C46 C45 38.4(5) no
C44 C43 W4 C45 -39.6(5) no
C44 C43 W4 C46 -80.6(6) no
C44 C43 C42 C46 -2(1) no
C44 C45 W4 C46 116.0(7) no
C45 W4 W5 C51 142.5(8) no
C45 W4 W5 C52 -22.7(8) no
C45 W4 W5 C53 -14.7(8) no
C45 W4 W5 C54 43.4(8) no
C45 W4 W5 C55 38.7(8) no
C45 W4 W5 C56 5.9(8) no
C45 W4 C42 C46 36.9(6) no
C45 C44 W4 C46 -36.6(5) no
C46 W4 W5 C51 139.5(4) no
C46 W4 W5 C52 -25.6(4) no
C46 W4 W5 C53 -17.7(5) no
C46 W4 W5 C54 40.4(4) no
C46 W4 W5 C55 35.7(4) no
C46 W4 W5 C56 2.9(4) no
C51 W5 C52 C53 10.9(8) no
C51 W5 C52 C56 -105.6(6) no
C51 W5 C53 C52 -171.9(6) no
C51 W5 C53 C54 -55.2(6) no
C51 W5 C54 C53 124.1(6) no
C51 W5 C54 C55 -119.9(5) no
C51 W5 C55 C54 58.9(5) no
C51 W5 C55 C56 174.7(5) no
C51 W5 C56 C52 108.4(6) no
C51 W5 C56 C55 -7.1(7) no
C52 W5 C53 C54 116.7(8) no
C52 W5 C54 C53 -36.6(6) no
C52 W5 C54 C55 79.4(5) no
C52 W5 C55 C54 -78.0(5) no
C52 W5 C55 C56 37.8(5) no
C52 W5 C56 C55 -115.5(7) no
C52 C53 W5 C54 -116.7(8) no
C52 C53 W5 C55 -79.2(6) no
C52 C53 W5 C56 -37.5(6) no
C52 C53 C54 C55 1.1(9) no
C52 C56 W5 C53 36.5(5) no
C52 C56 W5 C54 78.0(6) no
C52 C56 W5 C55 115.5(7) no
C52 C56 C55 C54 0.3(9) no
C53 W5 C52 C56 -116.6(8) no
C53 W5 C54 C55 116.0(8) no
C53 W5 C55 C54 -37.3(5) no
C53 W5 C55 C56 78.5(6) no
C53 W5 C56 C55 -79.0(5) no
C53 C52 W5 C54 37.2(5) no
C53 C52 W5 C55 78.9(6) no
C53 C52 W5 C56 116.6(8) no
C53 C52 C56 C55 0.4(9) no
C53 C54 W5 C55 -116.0(8) no
C53 C54 W5 C56 -78.4(6) no
C53 C54 C55 C56 -0.9(9) no
C54 W5 C52 C56 -79.4(6) no
C54 W5 C55 C56 115.8(7) no
C54 W5 C56 C55 -37.5(5) no
C54 C53 W5 C55 37.5(5) no
C54 C53 W5 C56 79.2(6) no
C54 C53 C52 C56 -0.9(9) no
C54 C55 W5 C56 -115.8(7) no
C55 W5 C52 C56 -37.7(5) no
C55 C54 W5 C56 37.6(4) no
C61 Ru6 C63 C64 -140.6(8) no
C61 Ru6 C63 C67 102.2(8) no
C61 Ru6 C64 C63 49.3(9) no
C61 Ru6 C64 C65 166.7(6) no
C61 Ru6 C65 C64 -30(1) no
C61 Ru6 C65 C66 87(1) no
C61 Ru6 C66 C65 -146.1(7) no
C61 Ru6 C66 C67 -30.5(9) no
C61 Ru6 C67 C63 -84.9(8) no
C61 Ru6 C67 C66 159.0(6) no
C62 Ru6 C63 C64 -42(1) no
C62 Ru6 C63 C67 -159.5(7) no
C62 Ru6 C64 C63 148.5(8) no
C62 Ru6 C64 C65 -94.0(7) no
C62 Ru6 C65 C64 93.5(7) no
C62 Ru6 C65 C66 -149.9(6) no
C62 Ru6 C66 C65 41.4(8) no
C62 Ru6 C66 C67 157.1(6) no
C62 Ru6 C67 C63 54(2) no
C62 Ru6 C67 C66 -62(2) no
C63 Ru6 C64 C65 117(1) no
C63 Ru6 C65 C64 -36.7(7) no
C63 Ru6 C65 C66 79.9(7) no
C63 Ru6 C66 C65 -77.9(7) no
C63 Ru6 C66 C67 37.7(7) no
C63 Ru6 C67 C66 -116(1) no
C63 C64 Ru6 C65 -117(1) no
C63 C64 Ru6 C66 -79.5(9) no
C63 C64 Ru6 C67 -37.4(8) no
C63 C64 C65 C66 0(1) no
C63 C67 Ru6 C64 36.6(8) no
C63 C67 Ru6 C65 77.8(9) no
C63 C67 Ru6 C66 116(1) no
C63 C67 C66 C65 -1(1) no
C64 Ru6 C63 C67 -117(1) no
C64 Ru6 C65 C66 116.6(9) no
C64 Ru6 C66 C65 -36.8(6) no
C64 Ru6 C66 C67 78.9(7) no
C64 Ru6 C67 C66 -79.4(7) no
C64 C63 Ru6 C65 36.8(7) no
C64 C63 Ru6 C66 79.4(9) no
C64 C63 Ru6 C67 117(1) no
C64 C63 C67 C66 1(1) no
C64 C65 Ru6 C66 -116.6(9) no
C64 C65 Ru6 C67 -78.8(7) no
C64 C65 C66 C67 1(1) no
C65 Ru6 C63 C67 -80.5(8) no
C65 Ru6 C66 C67 115.7(9) no
C65 Ru6 C67 C66 -38.2(6) no
C65 C64 Ru6 C66 38.0(6) no
C65 C64 Ru6 C67 80.1(7) no
C65 C64 C63 C67 -1(2) no
C65 C66 Ru6 C67 -115.7(9) no
C66 Ru6 C63 C67 -37.8(7) no
C66 C65 Ru6 C67 37.8(6) no
